data_7125914
loop_
_publ_author_name
'Shen, Lingyi'
'Zhao, Yanxia'
'Dai, Dihua'
'Yang, Ying-Wei'
'Wu, Biao'
'Yang, Xiao-Juan'

_publ_section_title
;
 Stabilization of Grignard reagents by a pillar[5]arene host - Schlenk
 equilibria and Grignard reactions.
;
_journal_issue 9
_journal_name_full 'Chemical communications (Cambridge, England)'
_journal_page_first 1381
_journal_page_last 1384
_journal_paper_doi 10.1039/c9cc08728a
_journal_volume 56
_journal_year 2020
_chemical_formula_moiety 'C16 H33 Br Mg O2, C16 H24.22 Br Mg O2, 2(C45 H50 O10)'
_chemical_formula_sum 'C122 H165 Br2 Mg2 O24'
_chemical_formula_weight 2223.97
_space_group_crystal_system monoclinic
_space_group_IT_number 14
_space_group_name_Hall '-P 2ybc'
_space_group_name_H-M_alt 'P 1 21/c 1'
_atom_sites_solution_hydrogens geom
_audit_creation_date 2019-07-21
_audit_creation_method
;
Olex2 1.2
(compiled 2018.05.29 svn.r3508 for OlexSys, GUI svn.r5506)
;
_audit_update_record
;
2019-07-23 deposited with the CCDC.	2020-01-07 downloaded from the CCDC.
;
_cell_angle_alpha 90
_cell_angle_beta 97.456(12)
_cell_angle_gamma 90
_cell_formula_units_Z 4
_cell_length_a 11.973(5)
_cell_length_b 26.293(12)
_cell_length_c 39.008(17)
_cell_measurement_reflns_used 9869
_cell_measurement_temperature 158(2)
_cell_measurement_theta_max 22.67
_cell_measurement_theta_min 2.31
_cell_volume 12176(9)
_computing_cell_refinement 'SAINT V8.38A (?, 2016)'
_computing_data_reduction 'SAINT V8.38A (?, 2016)'
_computing_molecular_graphics 'Olex2 (Dolomanov et al., 2009)'
_computing_publication_material 'Olex2 (Dolomanov et al., 2009)'
_computing_structure_refinement 'XL (Sheldrick, 2008)'
_diffrn_ambient_temperature 158.58
_diffrn_measured_fraction_theta_full 0.998
_diffrn_measured_fraction_theta_max 0.998
_diffrn_measurement_device_type 'Bruker D8 Venture photon II'
_diffrn_measurement_method '\f and \w scans'
_diffrn_radiation_type MoK\a
_diffrn_radiation_wavelength 0.71073
_diffrn_reflns_av_R_equivalents 0.0777
_diffrn_reflns_av_unetI/netI 0.0495
_diffrn_reflns_Laue_measured_fraction_full 0.998
_diffrn_reflns_Laue_measured_fraction_max 0.998
_diffrn_reflns_limit_h_max 14
_diffrn_reflns_limit_h_min -12
_diffrn_reflns_limit_k_max 31
_diffrn_reflns_limit_k_min -31
_diffrn_reflns_limit_l_max 46
_diffrn_reflns_limit_l_min -46
_diffrn_reflns_number 167581
_diffrn_reflns_point_group_measured_fraction_full 0.998
_diffrn_reflns_point_group_measured_fraction_max 0.998
_diffrn_reflns_theta_full 25.000
_diffrn_reflns_theta_max 25.000
_diffrn_reflns_theta_min 2.126
_diffrn_standards_number 0
_exptl_absorpt_coefficient_mu 0.743
_exptl_absorpt_correction_T_max 0.7452
_exptl_absorpt_correction_T_min 0.6588
_exptl_absorpt_correction_type multi-scan
_exptl_absorpt_process_details
;
SADABS-2016/2 (Bruker,2016/2) was used for absorption correction.
wR2(int) was 0.1048 before and 0.0621 after correction.
The Ratio of minimum to maximum transmission is 0.8841.
The \l/2 correction factor is Not present.
;
_exptl_crystal_colour colorless
_exptl_crystal_density_diffrn 1.213
_exptl_crystal_density_meas ?
_exptl_crystal_description needle
_exptl_crystal_F_000 4732
_exptl_crystal_size_max 0.25
_exptl_crystal_size_mid 0.14
_exptl_crystal_size_min 0.12
_exptl_transmission_factor_max 0.7452
_exptl_transmission_factor_min 0.6588
_refine_diff_density_max 0.981
_refine_diff_density_min -1.613
_refine_diff_density_rms 0.096
_refine_ls_extinction_coef 0.0017(3)
_refine_ls_extinction_expression Fc^*^=kFc[1+0.001xFc^2^\l^3^/sin(2\q)]^-1/4^
_refine_ls_extinction_method 'SHELXL-2014/7 (Sheldrick 2014'
_refine_ls_goodness_of_fit_ref 1.014
_refine_ls_hydrogen_treatment constr
_refine_ls_matrix_type full
_refine_ls_number_parameters 1432
_refine_ls_number_reflns 21391
_refine_ls_number_restraints 960
_refine_ls_restrained_S_all 1.060
_refine_ls_R_factor_all 0.1591
_refine_ls_R_factor_gt 0.1035
_refine_ls_shift/su_max 0.003
_refine_ls_shift/su_mean 0.000
_refine_ls_structure_factor_coef Fsqd
_refine_ls_weighting_details 'w=1/[\s^2^(Fo^2^)+(0.1828P)^2^+26.4400P] where P=(Fo^2^+2Fc^2^)/3'
_refine_ls_weighting_scheme calc
_refine_ls_wR_factor_gt 0.2816
_refine_ls_wR_factor_ref 0.3414
_reflns_Friedel_coverage 0.000
_reflns_number_gt 12605
_reflns_number_total 21391
_reflns_threshold_expression 'I > 2\s(I)'
_cod_data_source_file c9cc08728a2.cif
_cod_data_source_block 7
_cod_depositor_comments
;
The following automatic conversions were performed:

data item '_exptl_crystal_density_meas' value 'not measured' was
changed to '?' -- the value is perceived as not measured.

Automatic conversion script
Id: cif_fix_values 7556 2019-12-06 15:28:31Z antanas 
;
_cod_original_cell_volume 12176(10)
_cod_database_code 7125914
_shelx_shelxl_version_number 2014/7
_shelx_space_group_comment
;
The symmetry employed for this shelxl refinement is uniquely defined
by the following loop, which should always be used as a source of
symmetry information in preference to the above space-group names.
They are only intended as comments.
;
_shelx_estimated_absorpt_t_max 0.916
_shelx_estimated_absorpt_t_min 0.836
_olex2_refinement_description
;
1. Fixed Uiso
 At 1.2 times of:
  All C(H) groups, All C(H,H) groups
 At 1.5 times of:
  All C(H,H,H) groups
2. Restrained distances
 C1-C2 = C4-C5
 1.54 with sigma of 0.02
3. Rigid bond restraints
 C1, C4, C5, Mg1
 with sigma for 1-2 distances of 0.001 and sigma for 1-3 distances of 0.002
4. Uiso/Uaniso restraints and constraints
All non-hydrogen atoms restrained to be isotropic: with sigma of 0.01 and sigma
for terminal atoms of 0.02
Uanis(C1) \\sim Ueq: with sigma of 0.001 and sigma for terminal atoms of 0.002
5. Same fragment restrains
{C17, C18, C19, C20, C21, C22, C23, C24} sigma for 1-2: 0.02, 1-3: 0.04
as
{C1, C2, C3, C4, C5, C6, C7, C8}
6. Others
 Sof(Br2B)=1-FVAR(1)
 Sof(Br2A)=FVAR(1)
 Sof(Br1B)=1-FVAR(2)
 Sof(Br1A)=FVAR(2)
 Sof(Mg2A)=1-FVAR(3)
 Sof(H17A)=Sof(H17B)=Sof(Mg2)=FVAR(3)
 Sof(C29)=Sof(C32)=Sof(O4)=1-FVAR(4)
 Sof(C29A)=Sof(C32A)=Sof(O4A)=FVAR(4)
7.a Secondary CH2 refined with riding coordinates:
 C1(H1A,H1B), C2(H2A,H2B), C3(H3A,H3B), C4(H4A,H4B), C5(H5A,H5B), C6(H6A,H6B),
 C7(H7A,H7B), C9(H9A,H9B), C10(H10I,H10J), C11(H11I,H11J), C12(H12I,H12J),
 C13(H13A,H13B), C14(H14A,H14B), C15(H15A,H15B), C16(H16A,H16B), C17(H17A,H17B),
  C18(H18A,H18B), C19(H19A,H19B), C20(H20A,H20B), C21(H21A,H21B), C22(H22A,
 H22B), C23(H23A,H23B), C25(H25A,H25B), C26(H26A,H26B), C27(H27A,H27B),
 C28(H28A,H28B), C41(H41A,H41B), C50(H50A,H50B), C59(H59A,H59B), C68(H68A,H68B),
  C77(H77A,H77B), C86(H86A,H86B), C95(H95A,H95B), C104(H10G,H10H), C113(H11G,
 H11H), C122(H12G,H12H)
7.b Aromatic/amide H refined with riding coordinates:
 C34(H34), C37(H37), C43(H43), C46(H46), C52(H52), C55(H55), C61(H61),
 C64(H64), C70(H70), C73(H73), C80(H80), C83(H83), C89(H89), C92(H92), C98(H98),
  C101(H101), C107(H107), C110(H110), C116(H116), C119(H119)
7.c Idealised Me refined as rotating group:
 C8(H8A,H8B,H8C), C24(H24A,H24B,H24C), C39(H39A,H39B,H39C), C40(H40A,H40B,
 H40C), C48(H48A,H48B,H48C), C49(H49A,H49B,H49C), C57(H57A,H57B,H57C), C58(H58A,
 H58B,H58C), C66(H66A,H66B,H66C), C67(H67A,H67B,H67C), C75(H75A,H75B,H75C),
 C76(H76A,H76B,H76C), C84(H84A,H84B,H84C), C85(H85A,H85B,H85C), C93(H93A,H93B,
 H93C), C94(H94A,H94B,H94C), C102(H10A,H10B,H10C), C103(H10D,H10E,H10F),
 C111(H11A,H11B,H11C), C112(H11D,H11E,H11F), C120(H12A,H12B,H12C), C121(H12D,
 H12E,H12F)
;
_olex2_submission_special_instructions 'No special instructions were received'

loop_
_space_group_symop_operation_xyz
'x, y, z'
'-x, y+1/2, -z+1/2'
'-x, -y, -z'
'x, -y-1/2, z-1/2'

loop_
_atom_site_label
_atom_site_type_symbol
_atom_site_fract_x
_atom_site_fract_y
_atom_site_fract_z
_atom_site_U_iso_or_equiv
_atom_site_adp_type
_atom_site_occupancy
_atom_site_site_symmetry_order
_atom_site_calc_flag
_atom_site_refinement_flags_posn
_atom_site_refinement_flags_adp
_atom_site_refinement_flags_occupancy
_atom_site_disorder_assembly
_atom_site_disorder_group
Br1A Br 0.3231(2) 0.45229(8) 0.77377(10) 0.0704(11) Uani 0.71(2) 1 d . . P A 1
Br1B Br 0.3432(17) 0.4459(7) 0.7830(6) 0.147(4) Uani 0.29(2) 1 d . . P A 2
Br2A Br 1.1964(4) -0.06373(16) 0.6064(2) 0.193(3) Uani 0.456(7) 1 d . . P B 1
Br2B Br 1.1501(3) -0.06533(15) 0.57348(11) 0.1692(17) Uani 0.544(7) 1 d . . P B 2
C1 C 0.5896(8) 0.5611(4) 0.7798(3) 0.1099(19) Uani 1 1 d D U . . .
H1A H 0.6244 0.5797 0.8006 0.132 Uiso 1 1 calc R . . . .
H1B H 0.6491 0.5500 0.7661 0.132 Uiso 1 1 calc R . . . .
C2 C 0.5092(10) 0.5895(5) 0.7606(4) 0.156(5) Uani 1 1 d D . . . .
H2A H 0.4922 0.6195 0.7744 0.187 Uiso 1 1 calc R . . . .
H2B H 0.4395 0.5690 0.7561 0.187 Uiso 1 1 calc R . . . .
C3 C 0.5391(11) 0.6064(6) 0.7287(3) 0.162(5) Uani 1 1 d D . . . .
H3A H 0.5900 0.5806 0.7206 0.194 Uiso 1 1 calc R . . . .
H3B H 0.5836 0.6380 0.7332 0.194 Uiso 1 1 calc R . . . .
C4 C 0.4525(10) 0.6165(6) 0.7007(3) 0.154(4) Uani 1 1 d D U . . .
H4A H 0.3938 0.5905 0.7024 0.185 Uiso 1 1 calc R . . . .
H4B H 0.4189 0.6494 0.7062 0.185 Uiso 1 1 calc R . . . .
C5 C 0.4661(8) 0.6191(4) 0.6651(3) 0.115(3) Uani 1 1 d D U . . .
H5A H 0.4902 0.5844 0.6593 0.138 Uiso 1 1 calc R . . . .
H5B H 0.5328 0.6411 0.6643 0.138 Uiso 1 1 calc R . . . .
C6 C 0.3880(7) 0.6345(4) 0.6356(2) 0.105(3) Uani 1 1 d D . . . .
H6A H 0.3215 0.6120 0.6355 0.126 Uiso 1 1 calc R . . . .
H6B H 0.3625 0.6691 0.6409 0.126 Uiso 1 1 calc R . . . .
C7 C 0.4111(10) 0.6361(5) 0.6025(3) 0.145(4) Uani 1 1 d D . . . .
H7A H 0.4406 0.6020 0.5979 0.175 Uiso 1 1 calc R . . . .
H7B H 0.4755 0.6598 0.6028 0.175 Uiso 1 1 calc R . . . .
C8 C 0.3302(9) 0.6500(5) 0.5702(3) 0.130(4) Uani 1 1 d D . . . .
H8A H 0.2631 0.6283 0.5688 0.194 Uiso 1 1 calc GR . . . .
H8B H 0.3677 0.6447 0.5496 0.194 Uiso 1 1 calc GR . . . .
H8C H 0.3078 0.6857 0.5715 0.194 Uiso 1 1 calc GR . . . .
C9 C 0.6268(10) 0.4032(4) 0.7821(3) 0.120(3) Uani 1 1 d . . . . .
H9A H 0.5894 0.3804 0.7973 0.144 Uiso 1 1 calc R . . . .
H9B H 0.5865 0.4007 0.7583 0.144 Uiso 1 1 calc R . . . .
C10 C 0.7363(11) 0.3895(5) 0.7825(4) 0.167(5) Uani 1 1 d . . . . .
H10I H 0.7441 0.3652 0.7636 0.201 Uiso 1 1 calc R . . . .
H10J H 0.7650 0.3732 0.8047 0.201 Uiso 1 1 calc R . . . .
C11 C 0.8001(14) 0.4367(7) 0.7777(5) 0.186(6) Uani 1 1 d . . . . .
H11I H 0.8819 0.4326 0.7850 0.223 Uiso 1 1 calc R . . . .
H11J H 0.7871 0.4492 0.7535 0.223 Uiso 1 1 calc R . . . .
C12 C 0.7461(17) 0.4691(8) 0.8014(5) 0.250(9) Uani 1 1 d . . . . .
H12I H 0.7561 0.5056 0.7964 0.300 Uiso 1 1 calc R . . . .
H12J H 0.7766 0.4623 0.8258 0.300 Uiso 1 1 calc R . . . .
C13 C 0.4895(10) 0.4664(5) 0.8665(3) 0.129(4) Uani 1 1 d . . . . .
H13A H 0.5661 0.4528 0.8737 0.155 Uiso 1 1 calc R . . . .
H13B H 0.4411 0.4389 0.8554 0.155 Uiso 1 1 calc R . . . .
C14 C 0.4398(19) 0.4891(8) 0.8971(5) 0.227(8) Uani 1 1 d . . . . .
H14A H 0.3647 0.4740 0.8984 0.272 Uiso 1 1 calc R . . . .
H14B H 0.4889 0.4808 0.9188 0.272 Uiso 1 1 calc R . . . .
C15 C 0.4295(12) 0.5425(6) 0.8936(4) 0.150(5) Uani 1 1 d . . . . .
H15A H 0.4919 0.5601 0.9081 0.180 Uiso 1 1 calc R . . . .
H15B H 0.3569 0.5545 0.9002 0.180 Uiso 1 1 calc R . . . .
C16 C 0.4351(9) 0.5511(4) 0.8572(3) 0.116(3) Uani 1 1 d . . . . .
H16A H 0.3581 0.5541 0.8446 0.139 Uiso 1 1 calc R . . . .
H16B H 0.4760 0.5831 0.8540 0.139 Uiso 1 1 calc R . . . .
C17 C 0.9309(10) 0.0259(4) 0.6155(3) 0.130(4) Uani 1 1 d D . . . .
H17A H 0.9635 0.0485 0.5991 0.156 Uiso 0.612(11) 1 calc R . P C 1
H17B H 0.8494 0.0223 0.6074 0.156 Uiso 0.612(11) 1 calc R . P C 1
C18 C 0.9459(10) 0.0482(4) 0.6490(3) 0.122(3) Uani 1 1 d D . . . .
H18A H 1.0264 0.0452 0.6585 0.146 Uiso 1 1 calc R . . . .
H18B H 0.9023 0.0280 0.6641 0.146 Uiso 1 1 calc R . . . .
C19 C 0.9114(8) 0.1038(3) 0.6513(3) 0.105(3) Uani 1 1 d D . . . .
H19A H 0.8352 0.1079 0.6383 0.126 Uiso 1 1 calc R . . . .
H19B H 0.9059 0.1119 0.6758 0.126 Uiso 1 1 calc R . . . .
C20 C 0.9882(7) 0.1421(3) 0.6378(2) 0.083(2) Uani 1 1 d D . . . .
H20A H 1.0648 0.1371 0.6503 0.099 Uiso 1 1 calc R . . . .
H20B H 0.9919 0.1345 0.6132 0.099 Uiso 1 1 calc R . . . .
C21 C 0.9583(6) 0.1969(3) 0.6407(2) 0.077(2) Uani 1 1 d D . . . .
H21A H 0.9518 0.2041 0.6652 0.093 Uiso 1 1 calc R . . . .
H21B H 0.8828 0.2020 0.6275 0.093 Uiso 1 1 calc R . . . .
C22 C 1.0362(5) 0.2360(2) 0.62849(17) 0.0629(16) Uani 1 1 d D . . . .
H22A H 1.1133 0.2289 0.6400 0.076 Uiso 1 1 calc R . . . .
H22B H 1.0370 0.2310 0.6034 0.076 Uiso 1 1 calc R . . . .
C23 C 1.0115(5) 0.2890(2) 0.6342(2) 0.0688(18) Uani 1 1 d D . . . .
H23A H 1.0010 0.2931 0.6588 0.083 Uiso 1 1 calc R . . . .
H23B H 0.9387 0.2972 0.6202 0.083 Uiso 1 1 calc R . . . .
C24 C 1.0953(6) 0.3273(3) 0.6261(2) 0.0718(18) Uani 1 1 d D . . . .
H24A H 1.1703 0.3174 0.6371 0.108 Uiso 1 1 calc GR . . . .
H24B H 1.0756 0.3606 0.6347 0.108 Uiso 1 1 calc GR . . . .
H24C H 1.0953 0.3291 0.6010 0.108 Uiso 1 1 calc GR . . . .
C25 C 0.8205(13) -0.0693(6) 0.5560(4) 0.188(6) Uani 1 1 d . . . . .
H25A H 0.8469 -0.0492 0.5372 0.226 Uiso 1 1 calc R . . . .
H25B H 0.7698 -0.0483 0.5683 0.226 Uiso 1 1 calc R . . . .
C26 C 0.7655(13) -0.1187(6) 0.5430(4) 0.172(5) Uani 1 1 d . . . . .
H26A H 0.6923 -0.1218 0.5520 0.206 Uiso 1 1 calc R . . . .
H26B H 0.7497 -0.1169 0.5175 0.206 Uiso 1 1 calc R . . . .
C27 C 0.8317(12) -0.1651(6) 0.5524(4) 0.167(5) Uani 1 1 d . . . . .
H27A H 0.8350 -0.1879 0.5323 0.200 Uiso 1 1 calc R . . . .
H27B H 0.8036 -0.1841 0.5714 0.200 Uiso 1 1 calc R . . . .
C28 C 0.9487(14) -0.1381(5) 0.5643(4) 0.174(5) Uani 1 1 d . . . . .
H28A H 0.9959 -0.1584 0.5820 0.209 Uiso 1 1 calc R . . . .
H28B H 0.9910 -0.1320 0.5445 0.209 Uiso 1 1 calc R . . . .
C29 C 0.831(3) -0.0937(14) 0.6452(11) 0.116(11) Uani 0.298(10) 1 d . . P B 2
C29A C 0.8819(9) -0.0915(4) 0.6730(3) 0.079(3) Uani 0.702(10) 1 d . . P B 1
C30 C 0.8211(7) -0.1412(3) 0.6645(2) 0.089(2) Uani 1 1 d . . . . .
C31 C 0.9113(7) -0.1776(3) 0.6535(2) 0.079(2) Uani 1 1 d . . . . .
C32 C 0.972(3) -0.1508(12) 0.6280(6) 0.108(10) Uani 0.298(10) 1 d . . P B 2
C32A C 1.0175(10) -0.1484(4) 0.6619(3) 0.085(3) Uani 0.702(10) 1 d . . P B 1
C33 C -0.0899(6) 0.2843(4) 0.52123(16) 0.078(2) Uani 1 1 d . . . . .
C34 C -0.0694(6) 0.2333(4) 0.52261(16) 0.080(2) Uani 1 1 d . . . . .
H34 H -0.1313 0.2105 0.5215 0.096 Uiso 1 1 calc R . . . .
C35 C 0.0375(7) 0.2138(3) 0.52551(19) 0.081(2) Uani 1 1 d . . . . .
C36 C 0.1312(6) 0.2468(3) 0.52630(16) 0.077(2) Uani 1 1 d . . . . .
C37 C 0.1098(7) 0.2980(3) 0.52430(15) 0.076(2) Uani 1 1 d . . . . .
H37 H 0.1720 0.3206 0.5245 0.091 Uiso 1 1 calc R . . . .
C38 C 0.0009(6) 0.3193(4) 0.52193(16) 0.075(2) Uani 1 1 d . . . . .
C39 C -0.0269(10) 0.1263(4) 0.5280(3) 0.147(5) Uani 1 1 d . . . . .
H39A H -0.0773 0.1281 0.5062 0.220 Uiso 1 1 calc GR . . . .
H39B H -0.0692 0.1342 0.5472 0.220 Uiso 1 1 calc GR . . . .
H39C H 0.0047 0.0919 0.5310 0.220 Uiso 1 1 calc GR . . . .
C40 C 0.0676(7) 0.4033(4) 0.5326(2) 0.109(3) Uani 1 1 d . . . . .
H40A H 0.1259 0.4007 0.5172 0.163 Uiso 1 1 calc GR . . . .
H40B H 0.0997 0.3942 0.5562 0.163 Uiso 1 1 calc GR . . . .
H40C H 0.0388 0.4382 0.5323 0.163 Uiso 1 1 calc GR . . . .
C41 C 0.2503(7) 0.2258(3) 0.53170(19) 0.084(2) Uani 1 1 d . . . . .
H41A H 0.2513 0.1924 0.5201 0.100 Uiso 1 1 calc R . . . .
H41B H 0.3003 0.2490 0.5207 0.100 Uiso 1 1 calc R . . . .
C42 C 0.2957(5) 0.2197(3) 0.56944(18) 0.0649(17) Uani 1 1 d . . . . .
C43 C 0.2881(6) 0.1734(3) 0.5860(2) 0.073(2) Uani 1 1 d . . . . .
H43 H 0.2585 0.1449 0.5730 0.087 Uiso 1 1 calc R . . . .
C44 C 0.3225(5) 0.1675(2) 0.6211(2) 0.0654(17) Uani 1 1 d . . . . .
C45 C 0.3687(4) 0.2086(2) 0.64115(17) 0.0525(14) Uani 1 1 d . . . . .
C46 C 0.3767(4) 0.2550(2) 0.62414(15) 0.0477(13) Uani 1 1 d . . . . .
H46 H 0.4091 0.2832 0.6370 0.057 Uiso 1 1 calc R . . . .
C47 C 0.3395(5) 0.2614(2) 0.58937(17) 0.0549(15) Uani 1 1 d . . . . .
C48 C 0.2633(7) 0.0804(3) 0.6198(3) 0.104(3) Uani 1 1 d . . . . .
H48A H 0.3086 0.0715 0.6014 0.157 Uiso 1 1 calc GR . . . .
H48B H 0.1871 0.0897 0.6094 0.157 Uiso 1 1 calc GR . . . .
H48C H 0.2594 0.0511 0.6351 0.157 Uiso 1 1 calc GR . . . .
C49 C 0.3773(5) 0.3509(2) 0.59236(16) 0.0541(14) Uani 1 1 d . . . . .
H49A H 0.3665 0.3812 0.5777 0.081 Uiso 1 1 calc GR . . . .
H49B H 0.4570 0.3478 0.6017 0.081 Uiso 1 1 calc GR . . . .
H49C H 0.3321 0.3540 0.6115 0.081 Uiso 1 1 calc GR . . . .
C50 C 0.4025(5) 0.2043(2) 0.67977(17) 0.0580(15) Uani 1 1 d . . . . .
H50A H 0.4193 0.1683 0.6858 0.070 Uiso 1 1 calc R . . . .
H50B H 0.4720 0.2243 0.6864 0.070 Uiso 1 1 calc R . . . .
C51 C 0.3120(4) 0.2231(2) 0.70002(15) 0.0474(13) Uani 1 1 d . . . . .
C52 C 0.2341(4) 0.1895(2) 0.71188(15) 0.0505(14) Uani 1 1 d . . . . .
H52 H 0.2391 0.1541 0.7074 0.061 Uiso 1 1 calc R . . . .
C53 C 0.1500(4) 0.2077(2) 0.73005(13) 0.0459(13) Uani 1 1 d . . . . .
C54 C 0.1404(4) 0.2582(2) 0.73733(13) 0.0463(13) Uani 1 1 d . . . . .
C55 C 0.2182(4) 0.2920(2) 0.72648(13) 0.0453(12) Uani 1 1 d . . . . .
H55 H 0.2136 0.3272 0.7316 0.054 Uiso 1 1 calc R . . . .
C56 C 0.3032(4) 0.2742(2) 0.70801(13) 0.0456(13) Uani 1 1 d . . . . .
C57 C 0.1000(6) 0.1228(3) 0.7448(2) 0.075(2) Uani 1 1 d . . . . .
H57A H 0.0931 0.1082 0.7215 0.112 Uiso 1 1 calc GR . . . .
H57B H 0.0481 0.1052 0.7583 0.112 Uiso 1 1 calc GR . . . .
H57C H 0.1774 0.1185 0.7561 0.112 Uiso 1 1 calc GR . . . .
C58 C 0.3692(7) 0.3585(3) 0.7005(3) 0.098(3) Uani 1 1 d . . . . .
H58A H 0.4236 0.3767 0.6883 0.148 Uiso 1 1 calc GR . . . .
H58B H 0.3810 0.3678 0.7251 0.148 Uiso 1 1 calc GR . . . .
H58C H 0.2925 0.3678 0.6906 0.148 Uiso 1 1 calc GR . . . .
C59 C 0.0479(5) 0.2784(3) 0.75679(14) 0.0546(14) Uani 1 1 d . . . . .
H59A H 0.0776 0.3071 0.7717 0.065 Uiso 1 1 calc R . . . .
H59B H 0.0242 0.2513 0.7719 0.065 Uiso 1 1 calc R . . . .
C60 C -0.0543(4) 0.2964(2) 0.73206(14) 0.0477(13) Uani 1 1 d . . . . .
C61 C -0.1370(4) 0.2611(2) 0.71981(14) 0.0505(13) Uani 1 1 d . . . . .
H61 H -0.1312 0.2270 0.7279 0.061 Uiso 1 1 calc R . . . .
C62 C -0.2276(4) 0.2753(2) 0.69586(14) 0.0462(13) Uani 1 1 d . . . . .
C63 C -0.2382(4) 0.3252(2) 0.68378(15) 0.0488(13) Uani 1 1 d . . . . .
C64 C -0.1552(4) 0.3604(2) 0.69675(15) 0.0490(13) Uani 1 1 d . . . . .
H64 H -0.1616 0.3947 0.6892 0.059 Uiso 1 1 calc R . . . .
C65 C -0.0642(5) 0.3459(2) 0.72029(14) 0.0496(13) Uani 1 1 d . . . . .
C66 C -0.2996(5) 0.1902(2) 0.6923(2) 0.0705(19) Uani 1 1 d . . . . .
H66A H -0.3595 0.1701 0.6791 0.106 Uiso 1 1 calc GR . . . .
H66B H -0.3051 0.1871 0.7171 0.106 Uiso 1 1 calc GR . . . .
H66C H -0.2261 0.1775 0.6876 0.106 Uiso 1 1 calc GR . . . .
C67 C 0.0305(6) 0.4253(3) 0.7154(2) 0.081(2) Uani 1 1 d . . . . .
H67A H 0.0321 0.4178 0.6909 0.121 Uiso 1 1 calc GR . . . .
H67B H 0.1002 0.4428 0.7248 0.121 Uiso 1 1 calc GR . . . .
H67C H -0.0342 0.4472 0.7180 0.121 Uiso 1 1 calc GR . . . .
C68 C -0.3333(4) 0.3409(2) 0.65704(17) 0.0567(15) Uani 1 1 d . . . . .
H68A H -0.3499 0.3774 0.6600 0.068 Uiso 1 1 calc R . . . .
H68B H -0.4016 0.3213 0.6604 0.068 Uiso 1 1 calc R . . . .
C69 C -0.3048(4) 0.3320(2) 0.62072(16) 0.0549(15) Uani 1 1 d . . . . .
C70 C -0.3330(4) 0.2863(2) 0.60375(16) 0.0542(15) Uani 1 1 d . . . . .
H70 H -0.3739 0.2612 0.6145 0.065 Uiso 1 1 calc R . . . .
C71 C -0.3022(5) 0.2770(3) 0.57144(16) 0.0597(16) Uani 1 1 d . . . . .
C72 C -0.2442(5) 0.3139(3) 0.55444(16) 0.0689(18) Uani 1 1 d . . . . .
C73 C -0.2190(5) 0.3595(3) 0.57150(19) 0.0700(19) Uani 1 1 d . . . . .
H73 H -0.1823 0.3854 0.5601 0.084 Uiso 1 1 calc R . . . .
C74 C -0.2451(5) 0.3688(3) 0.60428(18) 0.0620(17) Uani 1 1 d . . . . .
C75 C -0.3793(7) 0.1925(3) 0.5712(2) 0.082(2) Uani 1 1 d . . . . .
H75A H -0.3894 0.1625 0.5562 0.123 Uiso 1 1 calc GR . . . .
H75B H -0.4529 0.2043 0.5764 0.123 Uiso 1 1 calc GR . . . .
H75C H -0.3317 0.1837 0.5927 0.123 Uiso 1 1 calc GR . . . .
C76 C -0.1305(5) 0.4433(3) 0.6109(3) 0.088(3) Uani 1 1 d . . . . .
H76A H -0.1614 0.4614 0.5898 0.132 Uiso 1 1 calc GR . . . .
H76B H -0.0681 0.4215 0.6059 0.132 Uiso 1 1 calc GR . . . .
H76C H -0.1031 0.4679 0.6289 0.132 Uiso 1 1 calc GR . . . .
C77 C -0.2115(6) 0.3057(4) 0.51920(18) 0.086(2) Uani 1 1 d . . . . .
H77A H -0.2163 0.3383 0.5065 0.103 Uiso 1 1 calc R . . . .
H77B H -0.2648 0.2815 0.5063 0.103 Uiso 1 1 calc R . . . .
C78 C 0.3102(4) 0.78839(19) 0.64271(13) 0.0394(11) Uani 1 1 d . . . . .
C79 C 0.3120(4) 0.7674(2) 0.67558(13) 0.0434(12) Uani 1 1 d . . . . .
C80 C 0.2260(4) 0.7352(2) 0.68298(12) 0.0404(11) Uani 1 1 d . . . . .
H80 H 0.2282 0.7218 0.7057 0.049 Uiso 1 1 calc R . . . .
C81 C 0.1363(4) 0.72206(19) 0.65784(13) 0.0374(11) Uani 1 1 d . . . . .
C82 C 0.1362(4) 0.7428(2) 0.62489(12) 0.0392(11) Uani 1 1 d . . . . .
C83 C 0.2213(4) 0.7754(2) 0.61782(13) 0.0409(12) Uani 1 1 d . . . . .
H83 H 0.2187 0.7893 0.5952 0.049 Uiso 1 1 calc R . . . .
C84 C 0.4067(6) 0.7612(3) 0.73372(16) 0.080(2) Uani 1 1 d . . . . .
H84A H 0.4060 0.7240 0.7330 0.120 Uiso 1 1 calc GR . . . .
H84B H 0.3410 0.7734 0.7439 0.120 Uiso 1 1 calc GR . . . .
H84C H 0.4757 0.7730 0.7478 0.120 Uiso 1 1 calc GR . . . .
C85 C 0.0550(5) 0.7391(3) 0.56508(14) 0.0694(19) Uani 1 1 d . . . . .
H85A H -0.0084 0.7232 0.5505 0.104 Uiso 1 1 calc GR . . . .
H85B H 0.1258 0.7245 0.5595 0.104 Uiso 1 1 calc GR . . . .
H85C H 0.0546 0.7758 0.5608 0.104 Uiso 1 1 calc GR . . . .
C86 C 0.0457(4) 0.68542(19) 0.66619(13) 0.0397(11) Uani 1 1 d . . . . .
H86A H 0.0369 0.6885 0.6910 0.048 Uiso 1 1 calc R . . . .
H86B H -0.0269 0.6949 0.6526 0.048 Uiso 1 1 calc R . . . .
C87 C 0.0726(4) 0.63067(19) 0.65835(13) 0.0374(11) Uani 1 1 d . . . . .
C88 C 0.1272(4) 0.59833(19) 0.68361(12) 0.0380(11) Uani 1 1 d . . . . .
C89 C 0.1576(4) 0.54899(19) 0.67502(13) 0.0392(11) Uani 1 1 d . . . . .
H89 H 0.1976 0.5280 0.6923 0.047 Uiso 1 1 calc R . . . .
C90 C 0.1302(4) 0.53005(19) 0.64158(13) 0.0379(11) Uani 1 1 d . . . . .
C91 C 0.0706(4) 0.56164(19) 0.61694(13) 0.0391(11) Uani 1 1 d . . . . .
C92 C 0.0428(4) 0.6112(2) 0.62500(12) 0.0379(11) Uani 1 1 d . . . . .
H92 H 0.0031 0.6321 0.6077 0.045 Uiso 1 1 calc R . . . .
C93 C 0.1859(5) 0.5827(2) 0.74369(14) 0.0546(14) Uani 1 1 d . . . . .
H93A H 0.2609 0.5696 0.7412 0.082 Uiso 1 1 calc GR . . . .
H93B H 0.1320 0.5545 0.7424 0.082 Uiso 1 1 calc GR . . . .
H93C H 0.1879 0.5998 0.7661 0.082 Uiso 1 1 calc GR . . . .
C94 C -0.0167(6) 0.5703(3) 0.55846(15) 0.0657(17) Uani 1 1 d . . . . .
H94A H -0.0278 0.5511 0.5368 0.099 Uiso 1 1 calc GR . . . .
H94B H 0.0279 0.6009 0.5554 0.099 Uiso 1 1 calc GR . . . .
H94C H -0.0901 0.5803 0.5649 0.099 Uiso 1 1 calc GR . . . .
C95 C 0.1713(4) 0.4780(2) 0.63232(14) 0.0431(12) Uani 1 1 d . . . . .
H95A H 0.1116 0.4609 0.6164 0.052 Uiso 1 1 calc R . . . .
H95B H 0.1857 0.4571 0.6536 0.052 Uiso 1 1 calc R . . . .
C96 C 0.2788(4) 0.48054(18) 0.61518(13) 0.0396(11) Uani 1 1 d . . . . .
C97 C 0.3842(4) 0.47601(19) 0.63454(13) 0.0402(11) Uani 1 1 d . . . . .
C98 C 0.4807(4) 0.47850(19) 0.61828(14) 0.0437(12) Uani 1 1 d . . . . .
H98 H 0.5520 0.4737 0.6316 0.052 Uiso 1 1 calc R . . . .
C99 C 0.4759(4) 0.48774(19) 0.58321(13) 0.0401(11) Uani 1 1 d . . . . .
C100 C 0.3707(4) 0.4941(2) 0.56404(13) 0.0429(12) Uani 1 1 d . . . . .
C101 C 0.2735(4) 0.4893(2) 0.57973(13) 0.0415(12) Uani 1 1 d . . . . .
H101 H 0.2020 0.4922 0.5661 0.050 Uiso 1 1 calc R . . . .
C102 C 0.4931(5) 0.4720(3) 0.69022(15) 0.0588(15) Uani 1 1 d . . . . .
H10A H 0.5407 0.4443 0.6835 0.088 Uiso 1 1 calc GR . . . .
H10B H 0.4836 0.4684 0.7147 0.088 Uiso 1 1 calc GR . . . .
H10C H 0.5289 0.5047 0.6866 0.088 Uiso 1 1 calc GR . . . .
C103 C 0.2627(5) 0.5182(3) 0.51006(16) 0.0721(19) Uani 1 1 d . . . . .
H10D H 0.2738 0.5290 0.4867 0.108 Uiso 1 1 calc GR . . . .
H10E H 0.2279 0.5459 0.5217 0.108 Uiso 1 1 calc GR . . . .
H10F H 0.2134 0.4883 0.5087 0.108 Uiso 1 1 calc GR . . . .
C104 C 0.5842(4) 0.4934(2) 0.56684(15) 0.0453(12) Uani 1 1 d . . . . .
H10G H 0.6419 0.4702 0.5786 0.054 Uiso 1 1 calc R . . . .
H10H H 0.5696 0.4831 0.5423 0.054 Uiso 1 1 calc R . . . .
C105 C 0.6296(4) 0.5469(2) 0.56893(13) 0.0419(12) Uani 1 1 d . . . . .
C106 C 0.6940(4) 0.5662(2) 0.59881(13) 0.0425(12) Uani 1 1 d . . . . .
C107 C 0.7329(4) 0.6153(2) 0.60009(13) 0.0426(12) Uani 1 1 d . . . . .
H107 H 0.7784 0.6269 0.6204 0.051 Uiso 1 1 calc R . . . .
C108 C 0.7074(4) 0.6486(2) 0.57248(13) 0.0416(12) Uani 1 1 d . . . . .
C109 C 0.6406(4) 0.6303(2) 0.54273(13) 0.0434(12) Uani 1 1 d . . . . .
C110 C 0.6052(4) 0.5801(2) 0.54134(13) 0.0437(12) Uani 1 1 d . . . . .
H110 H 0.5626 0.5679 0.5207 0.052 Uiso 1 1 calc R . . . .
C111 C 0.7779(5) 0.5503(3) 0.65729(15) 0.0599(16) Uani 1 1 d . . . . .
H11A H 0.8527 0.5614 0.6527 0.090 Uiso 1 1 calc GR . . . .
H11B H 0.7858 0.5230 0.6745 0.090 Uiso 1 1 calc GR . . . .
H11C H 0.7380 0.5791 0.6661 0.090 Uiso 1 1 calc GR . . . .
C112 C 0.5247(5) 0.6521(3) 0.49021(16) 0.0687(19) Uani 1 1 d . . . . .
H11D H 0.5072 0.6816 0.4751 0.103 Uiso 1 1 calc GR . . . .
H11E H 0.4584 0.6431 0.5013 0.103 Uiso 1 1 calc GR . . . .
H11F H 0.5457 0.6232 0.4765 0.103 Uiso 1 1 calc GR . . . .
C113 C 0.7463(4) 0.7038(2) 0.57508(13) 0.0434(12) Uani 1 1 d . . . . .
H11G H 0.7560 0.7166 0.5518 0.052 Uiso 1 1 calc R . . . .
H11H H 0.8202 0.7059 0.5897 0.052 Uiso 1 1 calc R . . . .
C114 C 0.6610(4) 0.7371(2) 0.59055(13) 0.0418(12) Uani 1 1 d . . . . .
C115 C 0.6612(4) 0.7410(2) 0.62618(13) 0.0417(12) Uani 1 1 d . . . . .
C116 C 0.5803(4) 0.7696(2) 0.63957(13) 0.0435(12) Uani 1 1 d . . . . .
H116 H 0.5830 0.7723 0.6639 0.052 Uiso 1 1 calc R . . . .
C117 C 0.4948(4) 0.7944(2) 0.61831(13) 0.0414(12) Uani 1 1 d . . . . .
C118 C 0.4949(4) 0.7906(2) 0.58270(14) 0.0482(13) Uani 1 1 d . . . . .
C119 C 0.5782(4) 0.7623(2) 0.56921(14) 0.0460(13) Uani 1 1 d . . . . .
H119 H 0.5776 0.7604 0.5449 0.055 Uiso 1 1 calc R . . . .
C120 C 0.7434(5) 0.7150(3) 0.68297(14) 0.0587(16) Uani 1 1 d . . . . .
H12A H 0.6708 0.7015 0.6878 0.088 Uiso 1 1 calc GR . . . .
H12B H 0.7528 0.7498 0.6919 0.088 Uiso 1 1 calc GR . . . .
H12C H 0.8044 0.6935 0.6942 0.088 Uiso 1 1 calc GR . . . .
C121 C 0.4034(7) 0.8110(4) 0.52655(18) 0.089(2) Uani 1 1 d . . . . .
H12D H 0.3359 0.8284 0.5154 0.134 Uiso 1 1 calc GR . . . .
H12E H 0.3995 0.7749 0.5204 0.134 Uiso 1 1 calc GR . . . .
H12F H 0.4704 0.8262 0.5187 0.134 Uiso 1 1 calc GR . . . .
C122 C 0.4036(4) 0.8230(2) 0.63366(14) 0.0449(12) Uani 1 1 d . . . . .
H12G H 0.3709 0.8490 0.6169 0.054 Uiso 1 1 calc R . . . .
H12H H 0.4376 0.8409 0.6548 0.054 Uiso 1 1 calc R . . . .
Mg1 Mg 0.4964(3) 0.50223(12) 0.79251(9) 0.1128(11) Uani 1 1 d . U . . .
Mg2 Mg 1.0121(4) -0.04929(14) 0.61577(14) 0.0693(19) Uani 0.612(11) 1 d . . P B 1
Mg2A Mg 0.9571(8) -0.0428(3) 0.5896(2) 0.092(3) Uani 0.388(11) 1 d . . P B 2
O1 O 0.6246(7) 0.4537(3) 0.7940(3) 0.154(3) Uani 1 1 d . . . . .
O2 O 0.4923(5) 0.5094(2) 0.84378(17) 0.1045(19) Uani 1 1 d . . . . .
O3 O 0.9112(8) -0.0896(4) 0.5788(3) 0.162(3) Uani 1 1 d . . . . .
O4 O 0.9094(16) -0.1013(7) 0.6195(5) 0.091(6) Uani 0.298(10) 1 d . . P B 2
O4A O 0.9818(6) -0.0956(2) 0.6565(2) 0.078(2) Uani 0.702(10) 1 d . . P B 1
O5 O 0.0636(5) 0.1627(3) 0.52746(16) 0.108(2) Uani 1 1 d . . . . .
O6 O -0.0220(4) 0.3694(2) 0.52110(13) 0.0936(17) Uani 1 1 d . . . . .
O7 O 0.3132(4) 0.12172(17) 0.63892(16) 0.0857(15) Uani 1 1 d . . . . .
O8 O 0.3425(4) 0.30665(17) 0.57223(10) 0.0626(11) Uani 1 1 d . . . . .
O9 O 0.0732(3) 0.17468(16) 0.74267(11) 0.0580(10) Uani 1 1 d . . . . .
O10 O 0.3842(3) 0.30559(14) 0.69712(10) 0.0523(9) Uani 1 1 d . . . . .
O11 O -0.3114(3) 0.24224(15) 0.68226(11) 0.0590(10) Uani 1 1 d . . . . .
O12 O 0.0210(3) 0.37953(16) 0.73365(11) 0.0612(11) Uani 1 1 d . . . . .
O13 O -0.3263(4) 0.2322(2) 0.55381(12) 0.0776(14) Uani 1 1 d . . . . .
O14 O -0.2158(3) 0.41292(17) 0.62247(14) 0.0732(13) Uani 1 1 d . . . . .
O15 O 0.4028(3) 0.78091(16) 0.69915(9) 0.0553(10) Uani 1 1 d . . . . .
O16 O 0.0449(3) 0.72985(15) 0.60091(9) 0.0496(9) Uani 1 1 d . . . . .
O17 O 0.1517(3) 0.61832(14) 0.71651(9) 0.0458(9) Uani 1 1 d . . . . .
O18 O 0.0408(3) 0.53974(14) 0.58481(9) 0.0484(9) Uani 1 1 d . . . . .
O19 O 0.3872(3) 0.46984(15) 0.66994(9) 0.0505(9) Uani 1 1 d . . . . .
O20 O 0.3689(3) 0.50561(17) 0.52917(9) 0.0541(10) Uani 1 1 d . . . . .
O21 O 0.7158(3) 0.53216(15) 0.62615(10) 0.0519(9) Uani 1 1 d . . . . .
O22 O 0.6159(3) 0.66429(16) 0.51605(9) 0.0548(10) Uani 1 1 d . . . . .
O23 O 0.7465(3) 0.71528(15) 0.64648(9) 0.0504(9) Uani 1 1 d . . . . .
O24 O 0.4095(4) 0.81616(18) 0.56241(10) 0.0646(11) Uani 1 1 d . . . . .

loop_
_atom_site_aniso_label
_atom_site_aniso_U_11
_atom_site_aniso_U_22
_atom_site_aniso_U_33
_atom_site_aniso_U_23
_atom_site_aniso_U_13
_atom_site_aniso_U_12
Br1A 0.0794(14) 0.0625(17) 0.0699(13) -0.0059(7) 0.0123(8) -0.0075(9)
Br1B 0.154(7) 0.187(8) 0.100(7) -0.009(5) 0.019(5) -0.067(5)
Br2A 0.146(3) 0.159(3) 0.283(9) 0.018(4) 0.066(4) -0.009(2)
Br2B 0.169(3) 0.207(3) 0.133(3) -0.025(2) 0.026(2) 0.000(2)
C1 0.110(2) 0.108(2) 0.112(2) 0.0038(10) 0.0165(11) -0.0069(10)
C2 0.127(7) 0.127(7) 0.211(9) -0.028(7) 0.016(7) 0.011(6)
C3 0.147(8) 0.199(9) 0.138(8) -0.039(7) 0.015(7) 0.025(7)
C4 0.120(7) 0.221(9) 0.118(5) -0.056(7) 0.006(6) 0.014(7)
C5 0.108(6) 0.102(6) 0.142(5) 0.011(5) 0.041(6) 0.008(5)
C6 0.071(5) 0.129(6) 0.111(6) -0.036(5) -0.003(4) 0.008(4)
C7 0.145(8) 0.168(8) 0.130(7) 0.028(6) 0.043(6) 0.041(6)
C8 0.119(7) 0.163(9) 0.107(7) 0.034(7) 0.016(6) 0.060(7)
C9 0.139(7) 0.090(6) 0.136(7) 0.011(5) 0.035(6) 0.018(5)
C10 0.177(9) 0.139(8) 0.198(9) 0.001(7) 0.075(8) -0.012(7)
C11 0.165(9) 0.191(10) 0.217(10) -0.025(8) 0.084(8) 0.017(8)
C12 0.232(12) 0.246(12) 0.278(12) -0.066(9) 0.054(9) -0.011(9)
C13 0.121(7) 0.143(7) 0.128(7) -0.002(6) 0.031(6) -0.008(6)
C14 0.236(11) 0.242(12) 0.214(11) 0.006(9) 0.072(9) -0.004(9)
C15 0.133(7) 0.172(9) 0.154(8) -0.033(7) 0.053(6) 0.002(7)
C16 0.105(6) 0.124(7) 0.125(7) -0.040(5) 0.036(5) 0.010(5)
C17 0.137(7) 0.103(6) 0.154(8) -0.047(6) 0.031(6) 0.001(5)
C18 0.131(7) 0.091(6) 0.149(7) -0.004(5) 0.045(6) 0.001(5)
C19 0.111(6) 0.073(5) 0.135(7) -0.015(5) 0.034(5) 0.000(4)
C20 0.081(4) 0.068(4) 0.103(5) -0.008(4) 0.028(4) -0.002(4)
C21 0.064(4) 0.065(4) 0.105(5) -0.018(4) 0.018(4) -0.007(3)
C22 0.056(3) 0.068(4) 0.065(4) -0.004(3) 0.009(3) 0.002(3)
C23 0.057(3) 0.067(4) 0.084(4) 0.001(3) 0.013(3) 0.003(3)
C24 0.063(4) 0.066(4) 0.087(5) 0.015(4) 0.015(3) 0.008(3)
C25 0.166(8) 0.180(9) 0.193(9) -0.060(8) -0.073(7) 0.018(7)
C26 0.172(9) 0.155(8) 0.180(9) -0.046(7) -0.003(7) 0.013(7)
C27 0.166(9) 0.173(9) 0.160(8) -0.014(7) 0.017(7) -0.029(7)
C28 0.193(9) 0.153(8) 0.179(9) -0.040(7) 0.034(8) -0.006(7)
C29 0.120(14) 0.117(14) 0.117(14) 0.014(9) 0.032(10) 0.013(9)
C29A 0.065(5) 0.076(6) 0.101(7) -0.007(5) 0.029(5) 0.004(5)
C30 0.095(5) 0.066(4) 0.109(6) 0.004(4) 0.023(4) 0.008(4)
C31 0.085(4) 0.071(4) 0.083(5) -0.002(4) 0.023(4) 0.008(4)
C32 0.117(13) 0.093(13) 0.119(13) 0.002(9) 0.035(9) 0.018(9)
C32A 0.088(6) 0.062(6) 0.107(7) 0.002(5) 0.021(5) 0.007(5)
C33 0.075(4) 0.117(6) 0.039(3) 0.004(4) 0.000(3) -0.039(4)
C34 0.073(4) 0.124(6) 0.045(3) -0.015(4) 0.014(3) -0.043(4)
C35 0.095(5) 0.092(5) 0.062(4) -0.025(4) 0.027(4) -0.035(4)
C36 0.076(4) 0.113(6) 0.046(3) -0.025(4) 0.019(3) -0.041(4)
C37 0.085(5) 0.106(5) 0.038(3) -0.004(3) 0.008(3) -0.043(4)
C38 0.068(4) 0.116(6) 0.038(3) 0.002(3) -0.003(3) -0.041(4)
C39 0.126(8) 0.132(8) 0.193(11) -0.046(8) 0.063(8) -0.071(7)
C40 0.097(6) 0.116(7) 0.102(6) 0.046(5) -0.030(5) -0.046(5)
C41 0.094(5) 0.094(5) 0.069(4) -0.033(4) 0.036(4) -0.040(4)
C42 0.058(3) 0.071(4) 0.072(4) -0.023(3) 0.032(3) -0.016(3)
C43 0.065(4) 0.059(4) 0.102(5) -0.029(4) 0.040(4) -0.013(3)
C44 0.051(3) 0.051(4) 0.100(5) -0.006(3) 0.030(3) -0.001(3)
C45 0.032(2) 0.042(3) 0.087(4) -0.005(3) 0.021(3) 0.000(2)
C46 0.037(3) 0.050(3) 0.060(3) -0.007(3) 0.018(2) -0.004(2)
C47 0.046(3) 0.056(3) 0.068(4) -0.011(3) 0.026(3) -0.013(3)
C48 0.084(5) 0.043(4) 0.191(9) -0.015(5) 0.037(6) -0.010(4)
C49 0.047(3) 0.055(3) 0.059(3) 0.003(3) 0.000(3) -0.008(3)
C50 0.037(3) 0.053(3) 0.085(4) 0.015(3) 0.009(3) 0.008(2)
C51 0.032(2) 0.048(3) 0.060(3) 0.015(3) -0.001(2) 0.000(2)
C52 0.038(3) 0.045(3) 0.066(3) 0.016(3) -0.002(2) 0.001(2)
C53 0.030(2) 0.060(3) 0.045(3) 0.016(3) -0.004(2) -0.006(2)
C54 0.041(3) 0.061(3) 0.035(3) 0.013(2) -0.002(2) -0.001(2)
C55 0.047(3) 0.048(3) 0.038(3) 0.007(2) -0.003(2) 0.002(2)
C56 0.039(3) 0.053(3) 0.043(3) 0.014(2) -0.005(2) -0.005(2)
C57 0.062(4) 0.060(4) 0.106(5) 0.018(4) 0.022(4) -0.008(3)
C58 0.101(6) 0.059(4) 0.146(8) -0.020(5) 0.057(5) -0.034(4)
C59 0.057(3) 0.072(4) 0.036(3) 0.007(3) 0.010(2) -0.001(3)
C60 0.043(3) 0.062(3) 0.042(3) 0.003(3) 0.018(2) 0.000(2)
C61 0.048(3) 0.056(3) 0.051(3) 0.005(3) 0.019(2) -0.001(3)
C62 0.032(2) 0.052(3) 0.057(3) 0.001(3) 0.017(2) 0.000(2)
C63 0.034(3) 0.056(3) 0.059(3) 0.002(3) 0.014(2) 0.005(2)
C64 0.039(3) 0.049(3) 0.060(3) -0.002(3) 0.013(2) 0.006(2)
C65 0.047(3) 0.057(3) 0.048(3) -0.002(3) 0.015(2) 0.000(2)
C66 0.047(3) 0.052(4) 0.115(6) -0.002(4) 0.021(3) -0.001(3)
C67 0.079(5) 0.074(5) 0.085(5) 0.008(4) -0.005(4) -0.029(4)
C68 0.035(3) 0.052(3) 0.082(4) 0.002(3) 0.007(3) 0.009(2)
C69 0.030(2) 0.063(4) 0.069(4) 0.016(3) -0.007(2) 0.002(2)
C70 0.035(3) 0.062(4) 0.063(4) 0.015(3) -0.003(2) -0.003(2)
C71 0.043(3) 0.079(4) 0.054(3) 0.006(3) -0.007(3) -0.008(3)
C72 0.051(3) 0.098(5) 0.052(3) 0.021(3) -0.014(3) -0.014(3)
C73 0.047(3) 0.086(5) 0.071(4) 0.035(4) -0.017(3) -0.009(3)
C74 0.039(3) 0.068(4) 0.074(4) 0.025(3) -0.016(3) 0.002(3)
C75 0.084(5) 0.089(5) 0.078(5) -0.016(4) 0.025(4) -0.017(4)
C76 0.031(3) 0.067(4) 0.166(8) 0.006(5) 0.011(4) 0.006(3)
C77 0.068(4) 0.127(6) 0.057(4) 0.016(4) -0.010(3) -0.031(4)
C78 0.039(2) 0.040(3) 0.040(3) -0.006(2) 0.006(2) -0.001(2)
C79 0.035(2) 0.052(3) 0.042(3) -0.006(2) 0.000(2) -0.003(2)
C80 0.040(3) 0.051(3) 0.031(2) -0.004(2) 0.006(2) 0.002(2)
C81 0.034(2) 0.039(3) 0.040(3) -0.008(2) 0.011(2) 0.004(2)
C82 0.034(2) 0.049(3) 0.034(3) -0.009(2) 0.003(2) 0.005(2)
C83 0.037(2) 0.050(3) 0.037(3) 0.000(2) 0.007(2) 0.004(2)
C84 0.074(4) 0.115(6) 0.046(4) 0.014(4) -0.011(3) -0.036(4)
C85 0.055(3) 0.113(6) 0.037(3) 0.002(3) -0.006(3) -0.008(4)
C86 0.033(2) 0.046(3) 0.042(3) -0.008(2) 0.012(2) 0.005(2)
C87 0.028(2) 0.042(3) 0.044(3) -0.007(2) 0.012(2) -0.003(2)
C88 0.031(2) 0.047(3) 0.038(3) -0.009(2) 0.011(2) -0.001(2)
C89 0.036(2) 0.042(3) 0.040(3) -0.003(2) 0.008(2) 0.003(2)
C90 0.034(2) 0.041(3) 0.041(3) -0.009(2) 0.013(2) -0.006(2)
C91 0.034(2) 0.046(3) 0.039(3) -0.011(2) 0.010(2) -0.003(2)
C92 0.030(2) 0.047(3) 0.036(3) -0.005(2) 0.0049(19) 0.000(2)
C93 0.064(4) 0.062(4) 0.036(3) -0.001(3) 0.002(3) 0.004(3)
C94 0.066(4) 0.085(5) 0.043(3) -0.016(3) -0.003(3) 0.018(3)
C95 0.039(3) 0.043(3) 0.049(3) -0.009(2) 0.011(2) -0.009(2)
C96 0.037(2) 0.033(3) 0.051(3) -0.009(2) 0.013(2) -0.004(2)
C97 0.044(3) 0.033(3) 0.045(3) 0.000(2) 0.009(2) 0.002(2)
C98 0.036(3) 0.041(3) 0.055(3) -0.003(2) 0.007(2) 0.002(2)
C99 0.034(2) 0.039(3) 0.049(3) -0.007(2) 0.009(2) -0.002(2)
C100 0.039(3) 0.048(3) 0.043(3) -0.009(2) 0.008(2) 0.001(2)
C101 0.030(2) 0.052(3) 0.043(3) -0.012(2) 0.008(2) -0.001(2)
C102 0.060(4) 0.067(4) 0.049(3) 0.006(3) 0.002(3) -0.002(3)
C103 0.048(3) 0.121(6) 0.048(3) -0.002(4) 0.009(3) 0.007(4)
C104 0.032(2) 0.050(3) 0.055(3) -0.009(2) 0.009(2) 0.003(2)
C105 0.026(2) 0.054(3) 0.046(3) -0.007(2) 0.011(2) 0.004(2)
C106 0.030(2) 0.055(3) 0.043(3) -0.003(2) 0.008(2) 0.002(2)
C107 0.031(2) 0.059(3) 0.038(3) -0.007(2) 0.005(2) -0.001(2)
C108 0.027(2) 0.061(3) 0.039(3) -0.004(2) 0.013(2) -0.003(2)
C109 0.032(2) 0.060(3) 0.038(3) -0.004(2) 0.008(2) 0.000(2)
C110 0.031(2) 0.062(3) 0.039(3) -0.011(2) 0.007(2) -0.001(2)
C111 0.052(3) 0.080(4) 0.046(3) 0.007(3) -0.003(3) -0.009(3)
C112 0.054(3) 0.100(5) 0.049(3) 0.019(3) -0.007(3) -0.025(3)
C113 0.033(2) 0.060(3) 0.038(3) -0.003(2) 0.006(2) -0.009(2)
C114 0.038(3) 0.050(3) 0.038(3) -0.002(2) 0.007(2) -0.012(2)
C115 0.033(2) 0.052(3) 0.039(3) 0.000(2) 0.001(2) -0.007(2)
C116 0.042(3) 0.054(3) 0.034(3) -0.005(2) 0.004(2) -0.010(2)
C117 0.038(2) 0.046(3) 0.040(3) -0.002(2) 0.004(2) -0.010(2)
C118 0.040(3) 0.060(3) 0.043(3) 0.005(3) 0.001(2) -0.003(2)
C119 0.042(3) 0.060(3) 0.036(3) 0.003(2) 0.005(2) -0.004(2)
C120 0.049(3) 0.090(5) 0.035(3) 0.003(3) -0.004(2) -0.001(3)
C121 0.085(5) 0.122(7) 0.054(4) 0.012(4) -0.016(4) 0.019(5)
C122 0.046(3) 0.046(3) 0.042(3) -0.004(2) 0.004(2) -0.005(2)
Mg1 0.132(3) 0.0905(19) 0.127(3) -0.0563(18) 0.059(2) -0.0286(17)
Mg2 0.072(3) 0.049(2) 0.087(4) -0.0041(19) 0.012(2) -0.0044(17)
Mg2A 0.122(6) 0.064(4) 0.088(6) -0.015(4) 0.010(5) -0.001(4)
O1 0.110(5) 0.145(6) 0.220(7) -0.091(5) 0.073(5) -0.029(4)
O2 0.102(4) 0.095(4) 0.122(4) -0.034(4) 0.036(3) -0.002(3)
O3 0.170(6) 0.140(6) 0.172(7) -0.039(5) 0.008(5) -0.013(5)
O4 0.108(10) 0.082(9) 0.090(10) 0.010(7) 0.042(8) 0.026(7)
O4A 0.077(4) 0.052(4) 0.109(5) 0.004(3) 0.028(4) 0.005(3)
O5 0.104(4) 0.122(5) 0.106(4) -0.039(4) 0.039(3) -0.052(4)
O6 0.081(3) 0.116(4) 0.076(3) 0.033(3) -0.017(3) -0.040(3)
O7 0.072(3) 0.045(3) 0.143(4) -0.003(3) 0.023(3) -0.004(2)
O8 0.069(3) 0.069(3) 0.052(2) -0.005(2) 0.0155(19) -0.028(2)
O9 0.043(2) 0.061(3) 0.070(3) 0.020(2) 0.0086(18) -0.0052(18)
O10 0.049(2) 0.049(2) 0.059(2) 0.0079(18) 0.0085(17) -0.0106(17)
O11 0.040(2) 0.055(2) 0.083(3) 0.006(2) 0.0105(19) -0.0056(17)
O12 0.058(2) 0.061(3) 0.063(2) -0.007(2) 0.0027(19) -0.010(2)
O13 0.071(3) 0.103(4) 0.059(3) -0.003(3) 0.009(2) -0.028(3)
O14 0.051(2) 0.056(3) 0.108(4) 0.021(2) -0.005(2) -0.001(2)
O15 0.053(2) 0.073(3) 0.038(2) -0.0007(18) -0.0022(16) -0.0180(19)
O16 0.0368(18) 0.068(2) 0.042(2) -0.0045(18) -0.0025(15) -0.0029(17)
O17 0.0476(19) 0.049(2) 0.0410(19) -0.0118(16) 0.0056(15) 0.0007(16)
O18 0.0434(19) 0.059(2) 0.041(2) -0.0163(17) 0.0011(16) -0.0036(17)
O19 0.050(2) 0.055(2) 0.048(2) 0.0054(17) 0.0087(17) -0.0022(17)
O20 0.0357(18) 0.087(3) 0.040(2) -0.0093(19) 0.0079(15) 0.0055(18)
O21 0.045(2) 0.058(2) 0.051(2) 0.0078(18) -0.0014(17) -0.0027(17)
O22 0.052(2) 0.071(3) 0.039(2) 0.0061(19) -0.0020(16) -0.0133(19)
O23 0.0397(19) 0.072(3) 0.0377(19) -0.0054(18) -0.0014(15) 0.0049(17)
O24 0.063(2) 0.085(3) 0.044(2) 0.007(2) -0.0014(18) 0.016(2)

loop_
_atom_type_symbol
_atom_type_description
_atom_type_scat_dispersion_real
_atom_type_scat_dispersion_imag
_atom_type_scat_source
C C 0.0033 0.0016 'International Tables Vol C Tables 4.2.6.8 and 6.1.1.4'
H H 0.0000 0.0000 'International Tables Vol C Tables 4.2.6.8 and 6.1.1.4'
Br Br -0.2901 2.4595 'International Tables Vol C Tables 4.2.6.8 and 6.1.1.4'
Mg Mg 0.0486 0.0363 'International Tables Vol C Tables 4.2.6.8 and 6.1.1.4'
O O 0.0106 0.0060 'International Tables Vol C Tables 4.2.6.8 and 6.1.1.4'

loop_
_geom_angle_atom_site_label_1
_geom_angle_atom_site_label_2
_geom_angle_atom_site_label_3
_geom_angle
H1A C1 H1B 109.4
C2 C1 H1A 111.7
C2 C1 H1B 111.7
C2 C1 Mg1 100.5(8)
Mg1 C1 H1A 111.7
Mg1 C1 H1B 111.7
C1 C2 H2A 108.6
C1 C2 H2B 108.6
C1 C2 C3 114.6(11)
H2A C2 H2B 107.6
C3 C2 H2A 108.6
C3 C2 H2B 108.6
C2 C3 H3A 107.5
C2 C3 H3B 107.5
C2 C3 C4 119.4(12)
H3A C3 H3B 107.0
C4 C3 H3A 107.5
C4 C3 H3B 107.5
C3 C4 H4A 105.8
C3 C4 H4B 105.8
H4A C4 H4B 106.2
C5 C4 C3 126.2(11)
C5 C4 H4A 105.8
C5 C4 H4B 105.8
C4 C5 H5A 104.7
C4 C5 H5B 104.7
C4 C5 C6 130.3(9)
H5A C5 H5B 105.7
C6 C5 H5A 104.7
C6 C5 H5B 104.7
C5 C6 H6A 106.0
C5 C6 H6B 106.0
H6A C6 H6B 106.3
C7 C6 C5 125.2(9)
C7 C6 H6A 106.0
C7 C6 H6B 106.0
C6 C7 H7A 105.5
C6 C7 H7B 105.5
C6 C7 C8 127.3(10)
H7A C7 H7B 106.1
C8 C7 H7A 105.5
C8 C7 H7B 105.5
C7 C8 H8A 109.5
C7 C8 H8B 109.5
C7 C8 H8C 109.5
H8A C8 H8B 109.5
H8A C8 H8C 109.5
H8B C8 H8C 109.5
H9A C9 H9B 108.5
C10 C9 H9A 110.2
C10 C9 H9B 110.2
C10 C9 O1 107.8(11)
O1 C9 H9A 110.2
O1 C9 H9B 110.2
C9 C10 H10I 110.4
C9 C10 H10J 110.4
C9 C10 C11 106.9(12)
H10I C10 H10J 108.6
C11 C10 H10I 110.4
C11 C10 H10J 110.4
C10 C11 H11I 112.3
C10 C11 H11J 112.3
H11I C11 H11J 109.9
C12 C11 C10 97.5(14)
C12 C11 H11I 112.3
C12 C11 H11J 112.3
C11 C12 H12I 111.3
C11 C12 H12J 111.3
C11 C12 O1 102.4(15)
H12I C12 H12J 109.2
O1 C12 H12I 111.3
O1 C12 H12J 111.3
H13A C13 H13B 109.2
C14 C13 H13A 111.3
C14 C13 H13B 111.3
O2 C13 H13A 111.3
O2 C13 H13B 111.3
O2 C13 C14 102.5(12)
C13 C14 H14A 109.5
C13 C14 H14B 109.5
H14A C14 H14B 108.1
C15 C14 C13 110.7(15)
C15 C14 H14A 109.5
C15 C14 H14B 109.5
C14 C15 H15A 111.1
C14 C15 H15B 111.1
C14 C15 C16 103.4(13)
H15A C15 H15B 109.1
C16 C15 H15A 111.1
C16 C15 H15B 111.1
C15 C16 H16A 109.9
C15 C16 H16B 109.9
H16A C16 H16B 108.3
O2 C16 C15 109.1(10)
O2 C16 H16A 109.9
O2 C16 H16B 109.9
H17A C17 H17B 108.0
C18 C17 H17A 109.4
C18 C17 H17B 109.4
C18 C17 Mg2 111.2(8)
C18 C17 Mg2A 141.5(10)
Mg2 C17 H17A 109.4
Mg2 C17 H17B 109.4
C17 C18 H18A 108.2
C17 C18 H18B 108.2
C17 C18 C19 116.4(10)
H18A C18 H18B 107.3
C19 C18 H18A 108.2
C19 C18 H18B 108.2
C18 C19 H19A 108.3
C18 C19 H19B 108.3
H19A C19 H19B 107.4
C20 C19 C18 116.1(8)
C20 C19 H19A 108.3
C20 C19 H19B 108.3
C19 C20 H20A 108.0
C19 C20 H20B 108.0
H20A C20 H20B 107.2
C21 C20 C19 117.2(6)
C21 C20 H20A 108.0
C21 C20 H20B 108.0
C20 C21 H21A 107.8
C20 C21 H21B 107.8
C20 C21 C22 118.2(6)
H21A C21 H21B 107.1
C22 C21 H21A 107.8
C22 C21 H21B 107.8
C21 C22 H22A 107.9
C21 C22 H22B 107.9
H22A C22 H22B 107.2
C23 C22 C21 117.5(6)
C23 C22 H22A 107.9
C23 C22 H22B 107.9
C22 C23 H23A 107.9
C22 C23 H23B 107.9
C22 C23 C24 117.6(6)
H23A C23 H23B 107.2
C24 C23 H23A 107.9
C24 C23 H23B 107.9
C23 C24 H24A 109.5
C23 C24 H24B 109.5
C23 C24 H24C 109.5
H24A C24 H24B 109.5
H24A C24 H24C 109.5
H24B C24 H24C 109.5
H25A C25 H25B 109.7
C26 C25 H25A 112.0
C26 C25 H25B 112.0
O3 C25 H25A 112.0
O3 C25 H25B 112.0
O3 C25 C26 98.8(12)
C25 C26 H26A 108.4
C25 C26 H26B 108.4
H26A C26 H26B 107.5
C27 C26 C25 115.5(13)
C27 C26 H26A 108.4
C27 C26 H26B 108.4
C26 C27 H27A 112.3
C26 C27 H27B 112.3
C26 C27 C28 97.4(12)
H27A C27 H27B 109.9
C28 C27 H27A 112.3
C28 C27 H27B 112.3
C27 C28 H28A 111.5
C27 C28 H28B 111.5
H28A C28 H28B 109.3
O3 C28 C27 101.4(11)
O3 C28 H28A 111.5
O3 C28 H28B 111.5
C30 C29 O4 109(2)
O4A C29A C30 104.0(8)
C29 C30 C31 106.3(15)
C29A C30 C31 105.2(7)
C32 C31 C30 108.3(13)
C32A C31 C30 103.2(7)
C31 C32 O4 106(2)
O4A C32A C31 103.4(8)
C34 C33 C38 120.1(8)
C34 C33 C77 121.4(7)
C38 C33 C77 118.5(8)
C33 C34 H34 118.9
C33 C34 C35 122.1(7)
C35 C34 H34 118.9
C34 C35 C36 120.2(9)
C34 C35 O5 124.8(7)
O5 C35 C36 115.0(8)
C35 C36 C41 120.5(8)
C37 C36 C35 117.3(8)
C37 C36 C41 122.0(6)
C36 C37 H37 118.1
C36 C37 C38 123.8(7)
C38 C37 H37 118.1
C37 C38 C33 116.4(8)
O6 C38 C33 118.6(8)
O6 C38 C37 125.0(6)
H39A C39 H39B 109.5
H39A C39 H39C 109.5
H39B C39 H39C 109.5
O5 C39 H39A 109.5
O5 C39 H39B 109.5
O5 C39 H39C 109.5
H40A C40 H40B 109.5
H40A C40 H40C 109.5
H40B C40 H40C 109.5
O6 C40 H40A 109.5
O6 C40 H40B 109.5
O6 C40 H40C 109.5
C36 C41 H41A 109.0
C36 C41 H41B 109.0
H41A C41 H41B 107.8
C42 C41 C36 112.7(5)
C42 C41 H41A 109.0
C42 C41 H41B 109.0
C43 C42 C41 120.8(6)
C43 C42 C47 117.9(7)
C47 C42 C41 121.1(6)
C42 C43 H43 119.0
C44 C43 C42 122.0(6)
C44 C43 H43 119.0
C43 C44 C45 120.6(6)
C43 C44 O7 123.5(6)
O7 C44 C45 115.9(7)
C44 C45 C50 122.1(6)
C46 C45 C44 117.0(6)
C46 C45 C50 120.8(5)
C45 C46 H46 118.7
C47 C46 C45 122.7(5)
C47 C46 H46 118.7
C46 C47 C42 119.8(6)
O8 C47 C42 116.1(6)
O8 C47 C46 124.1(5)
H48A C48 H48B 109.5
H48A C48 H48C 109.5
H48B C48 H48C 109.5
O7 C48 H48A 109.5
O7 C48 H48B 109.5
O7 C48 H48C 109.5
H49A C49 H49B 109.5
H49A C49 H49C 109.5
H49B C49 H49C 109.5
O8 C49 H49A 109.5
O8 C49 H49B 109.5
O8 C49 H49C 109.5
C45 C50 H50A 109.1
C45 C50 H50B 109.1
H50A C50 H50B 107.9
C51 C50 C45 112.4(4)
C51 C50 H50A 109.1
C51 C50 H50B 109.1
C52 C51 C50 121.3(5)
C56 C51 C50 121.2(5)
C56 C51 C52 117.5(5)
C51 C52 H52 119.7
C53 C52 C51 120.5(5)
C53 C52 H52 119.7
C52 C53 O9 121.3(5)
C54 C53 C52 121.8(5)
C54 C53 O9 116.9(5)
C53 C54 C55 118.6(5)
C53 C54 C59 122.0(5)
C55 C54 C59 119.4(5)
C54 C55 H55 119.9
C54 C55 C56 120.2(5)
C56 C55 H55 119.9
C51 C56 C55 121.4(5)
O10 C56 C51 115.7(5)
O10 C56 C55 122.9(5)
H57A C57 H57B 109.5
H57A C57 H57C 109.5
H57B C57 H57C 109.5
O9 C57 H57A 109.5
O9 C57 H57B 109.5
O9 C57 H57C 109.5
H58A C58 H58B 109.5
H58A C58 H58C 109.5
H58B C58 H58C 109.5
O10 C58 H58A 109.5
O10 C58 H58B 109.5
O10 C58 H58C 109.5
C54 C59 H59A 109.3
C54 C59 H59B 109.3
C54 C59 C60 111.6(4)
H59A C59 H59B 108.0
C60 C59 H59A 109.3
C60 C59 H59B 109.3
C61 C60 C59 118.8(5)
C65 C60 C59 121.9(5)
C65 C60 C61 119.1(5)
C60 C61 H61 119.7
C62 C61 C60 120.6(5)
C62 C61 H61 119.7
C61 C62 C63 120.7(5)
O11 C62 C61 123.7(5)
O11 C62 C63 115.7(5)
C62 C63 C64 118.0(5)
C62 C63 C68 121.5(5)
C64 C63 C68 120.5(5)
C63 C64 H64 119.4
C65 C64 C63 121.2(5)
C65 C64 H64 119.4
C60 C65 C64 120.5(5)
C60 C65 O12 116.4(5)
C64 C65 O12 123.1(5)
H66A C66 H66B 109.5
H66A C66 H66C 109.5
H66B C66 H66C 109.5
O11 C66 H66A 109.5
O11 C66 H66B 109.5
O11 C66 H66C 109.5
H67A C67 H67B 109.5
H67A C67 H67C 109.5
H67B C67 H67C 109.5
O12 C67 H67A 109.5
O12 C67 H67B 109.5
O12 C67 H67C 109.5
C63 C68 H68A 109.4
C63 C68 H68B 109.4
C63 C68 C69 111.4(4)
H68A C68 H68B 108.0
C69 C68 H68A 109.4
C69 C68 H68B 109.4
C70 C69 C68 120.4(5)
C70 C69 C74 118.9(6)
C74 C69 C68 120.6(6)
C69 C70 H70 119.7
C71 C70 C69 120.6(6)
C71 C70 H70 119.7
C70 C71 C72 121.0(6)
O13 C71 C70 122.9(6)
O13 C71 C72 116.0(6)
C71 C72 C77 122.6(7)
C73 C72 C71 117.4(7)
C73 C72 C77 120.0(6)
C72 C73 H73 118.7
C74 C73 C72 122.6(6)
C74 C73 H73 118.7
C73 C74 C69 119.4(7)
C73 C74 O14 123.6(6)
O14 C74 C69 117.0(6)
H75A C75 H75B 109.5
H75A C75 H75C 109.5
H75B C75 H75C 109.5
O13 C75 H75A 109.5
O13 C75 H75B 109.5
O13 C75 H75C 109.5
H76A C76 H76B 109.5
H76A C76 H76C 109.5
H76B C76 H76C 109.5
O14 C76 H76A 109.5
O14 C76 H76B 109.5
O14 C76 H76C 109.5
C33 C77 H77A 109.4
C33 C77 H77B 109.4
C72 C77 C33 111.2(5)
C72 C77 H77A 109.4
C72 C77 H77B 109.4
H77A C77 H77B 108.0
C79 C78 C122 121.8(4)
C83 C78 C79 117.8(5)
C83 C78 C122 120.4(5)
C80 C79 C78 120.5(4)
O15 C79 C78 115.4(4)
O15 C79 C80 124.1(5)
C79 C80 H80 119.1
C79 C80 C81 121.7(5)
C81 C80 H80 119.1
C80 C81 C86 120.8(4)
C82 C81 C80 117.2(5)
C82 C81 C86 122.0(4)
C83 C82 C81 120.8(4)
O16 C82 C81 115.6(4)
O16 C82 C83 123.6(5)
C78 C83 C82 122.0(5)
C78 C83 H83 119.0
C82 C83 H83 119.0
H84A C84 H84B 109.5
H84A C84 H84C 109.5
H84B C84 H84C 109.5
O15 C84 H84A 109.5
O15 C84 H84B 109.5
O15 C84 H84C 109.5
H85A C85 H85B 109.5
H85A C85 H85C 109.5
H85B C85 H85C 109.5
O16 C85 H85A 109.5
O16 C85 H85B 109.5
O16 C85 H85C 109.5
C81 C86 H86A 109.1
C81 C86 H86B 109.1
H86A C86 H86B 107.8
C87 C86 C81 112.5(4)
C87 C86 H86A 109.1
C87 C86 H86B 109.1
C88 C87 C86 121.9(4)
C88 C87 C92 118.2(4)
C92 C87 C86 120.0(5)
C87 C88 C89 120.5(4)
O17 C88 C87 116.5(4)
O17 C88 C89 123.0(5)
C88 C89 H89 119.4
C90 C89 C88 121.2(5)
C90 C89 H89 119.4
C89 C90 C95 120.1(5)
C91 C90 C89 118.0(4)
C91 C90 C95 121.8(4)
C92 C91 C90 121.2(4)
O18 C91 C90 115.2(4)
O18 C91 C92 123.6(5)
C87 C92 H92 119.6
C91 C92 C87 120.8(5)
C91 C92 H92 119.6
H93A C93 H93B 109.5
H93A C93 H93C 109.5
H93B C93 H93C 109.5
O17 C93 H93A 109.5
O17 C93 H93B 109.5
O17 C93 H93C 109.5
H94A C94 H94B 109.5
H94A C94 H94C 109.5
H94B C94 H94C 109.5
O18 C94 H94A 109.5
O18 C94 H94B 109.5
O18 C94 H94C 109.5
C90 C95 H95A 109.1
C90 C95 H95B 109.1
C90 C95 C96 112.5(4)
H95A C95 H95B 107.8
C96 C95 H95A 109.1
C96 C95 H95B 109.1
C97 C96 C95 121.1(5)
C97 C96 C101 118.3(4)
C101 C96 C95 120.6(4)
C96 C97 C98 119.9(5)
O19 C97 C96 117.1(4)
O19 C97 C98 123.0(5)
C97 C98 H98 119.0
C99 C98 C97 122.0(5)
C99 C98 H98 119.0
C98 C99 C100 118.2(4)
C98 C99 C104 120.2(4)
C100 C99 C104 121.6(5)
C99 C100 C101 120.4(5)
C99 C100 O20 116.8(4)
C101 C100 O20 122.9(4)
C96 C101 H101 119.4
C100 C101 C96 121.2(5)
C100 C101 H101 119.4
H10A C102 H10B 109.5
H10A C102 H10C 109.5
H10B C102 H10C 109.5
O19 C102 H10A 109.5
O19 C102 H10B 109.5
O19 C102 H10C 109.5
H10D C103 H10E 109.5
H10D C103 H10F 109.5
H10E C103 H10F 109.5
O20 C103 H10D 109.5
O20 C103 H10E 109.5
O20 C103 H10F 109.5
C99 C104 H10G 109.0
C99 C104 H10H 109.0
H10G C104 H10H 107.8
C105 C104 C99 112.9(4)
C105 C104 H10G 109.0
C105 C104 H10H 109.0
C106 C105 C104 122.4(5)
C110 C105 C104 120.4(5)
C110 C105 C106 117.1(5)
C107 C106 C105 121.1(5)
C107 C106 O21 123.3(5)
O21 C106 C105 115.7(5)
C106 C107 H107 119.2
C106 C107 C108 121.7(5)
C108 C107 H107 119.2
C107 C108 C109 117.9(5)
C107 C108 C113 120.9(5)
C109 C108 C113 121.1(5)
C110 C109 C108 119.7(5)
O22 C109 C108 116.5(5)
O22 C109 C110 123.7(5)
C105 C110 C109 122.4(5)
C105 C110 H110 118.8
C109 C110 H110 118.8
H11A C111 H11B 109.5
H11A C111 H11C 109.5
H11B C111 H11C 109.5
O21 C111 H11A 109.5
O21 C111 H11B 109.5
O21 C111 H11C 109.5
H11D C112 H11E 109.5
H11D C112 H11F 109.5
H11E C112 H11F 109.5
O22 C112 H11D 109.5
O22 C112 H11E 109.5
O22 C112 H11F 109.5
C108 C113 H11G 109.5
C108 C113 H11H 109.5
C108 C113 C114 110.9(4)
H11G C113 H11H 108.0
C114 C113 H11G 109.5
C114 C113 H11H 109.5
C115 C114 C113 121.5(5)
C119 C114 C113 120.2(5)
C119 C114 C115 118.3(5)
C116 C115 C114 120.5(5)
C116 C115 O23 123.4(4)
O23 C115 C114 116.0(4)
C115 C116 H116 119.1
C115 C116 C117 121.8(5)
C117 C116 H116 119.1
C116 C117 C122 120.6(5)
C118 C117 C116 117.6(5)
C118 C117 C122 121.7(5)
C117 C118 C119 120.4(5)
O24 C118 C117 116.1(5)
O24 C118 C119 123.5(5)
C114 C119 C118 121.3(5)
C114 C119 H119 119.3
C118 C119 H119 119.3
H12A C120 H12B 109.5
H12A C120 H12C 109.5
H12B C120 H12C 109.5
O23 C120 H12A 109.5
O23 C120 H12B 109.5
O23 C120 H12C 109.5
H12D C121 H12E 109.5
H12D C121 H12F 109.5
H12E C121 H12F 109.5
O24 C121 H12D 109.5
O24 C121 H12E 109.5
O24 C121 H12F 109.5
C78 C122 H12G 109.0
C78 C122 H12H 109.0
C117 C122 C78 112.8(4)
C117 C122 H12G 109.0
C117 C122 H12H 109.0
H12G C122 H12H 107.8
C1 Mg1 Br1A 143.6(4)
C1 Mg1 Br1B 153.5(8)
C1 Mg1 O2 105.0(4)
O1 Mg1 Br1A 106.3(3)
O1 Mg1 Br1B 100.6(6)
O1 Mg1 C1 92.9(4)
O1 Mg1 O2 98.5(4)
O2 Mg1 Br1A 102.4(2)
O2 Mg1 Br1B 95.5(5)
C17 Mg2 Br2A 125.2(4)
O3 Mg2 Br2A 106.9(4)
O3 Mg2 C17 103.9(5)
O3 Mg2 O4A 95.1(4)
O4A Mg2 Br2A 106.9(3)
O4A Mg2 C17 114.3(4)
C17 Mg2A Br2B 120.9(5)
O3 Mg2A Br2B 93.2(6)
O3 Mg2A C17 145.5(8)
O3 Mg2A O4 51.8(7)
O4 Mg2A Br2B 107.1(6)
O4 Mg2A C17 107.5(7)
C9 O1 C12 105.1(10)
C9 O1 Mg1 129.9(7)
C12 O1 Mg1 123.8(9)
C13 O2 Mg1 122.9(6)
C16 O2 C13 109.1(8)
C16 O2 Mg1 120.7(7)
C25 O3 C28 109.1(11)
C25 O3 Mg2 125.5(8)
C25 O3 O4 125.5(13)
C28 O3 Mg2 122.1(9)
C28 O3 O4 104.7(11)
Mg2A O3 C25 95.6(10)
Mg2A O3 C28 138.3(11)
Mg2A O3 O4 85.8(9)
C29 O4 C32 108(2)
C29 O4 Mg2A 122.2(18)
C29 O4 O3 137(2)
C32 O4 Mg2A 126.7(17)
C32 O4 O3 107.9(15)
O3 O4 Mg2A 42.4(6)
C29A O4A C32A 104.5(8)
C29A O4A Mg2 122.7(6)
C32A O4A Mg2 126.5(6)
C35 O5 C39 118.7(8)
C38 O6 C40 117.5(6)
C44 O7 C48 117.2(7)
C47 O8 C49 117.5(5)
C53 O9 C57 118.0(5)
C56 O10 C58 117.2(5)
C62 O11 C66 117.3(5)
C65 O12 C67 117.1(5)
C71 O13 C75 117.6(5)
C74 O14 C76 117.1(6)
C79 O15 C84 117.4(4)
C82 O16 C85 117.1(4)
C88 O17 C93 116.4(4)
C91 O18 C94 117.8(4)
C97 O19 C102 117.4(4)
C100 O20 C103 117.4(4)
C106 O21 C111 117.7(4)
C109 O22 C112 117.4(4)
C115 O23 C120 117.3(4)
C118 O24 C121 117.7(5)

loop_
_geom_bond_atom_site_label_1
_geom_bond_atom_site_label_2
_geom_bond_distance
Br1A Mg1 2.484(5)
Br1B Mg1 2.350(12)
Br2A Mg2 2.315(6)
Br2B Mg2A 2.543(10)
C1 H1A 0.9900
C1 H1B 0.9900
C1 C2 1.363(9)
C1 Mg1 2.007(10)
C2 H2A 0.9900
C2 H2B 0.9900
C2 C3 1.414(14)
C3 H3A 0.9900
C3 H3B 0.9900
C3 C4 1.429(13)
C4 H4A 0.9900
C4 H4B 0.9900
C4 C5 1.421(10)
C5 H5A 0.9900
C5 H5B 0.9900
C5 C6 1.443(11)
C6 H6A 0.9900
C6 H6B 0.9900
C6 C7 1.356(11)
C7 H7A 0.9900
C7 H7B 0.9900
C7 C8 1.532(12)
C8 H8A 0.9800
C8 H8B 0.9800
C8 H8C 0.9800
C9 H9A 0.9900
C9 H9B 0.9900
C9 C10 1.358(11)
C9 O1 1.408(11)
C10 H10I 0.9900
C10 H10J 0.9900
C10 C11 1.480(19)
C11 H11I 0.9900
C11 H11J 0.9900
C11 C12 1.47(2)
C12 H12I 0.9900
C12 H12J 0.9900
C12 O1 1.50(2)
C13 H13A 0.9900
C13 H13B 0.9900
C13 C14 1.52(2)
C13 O2 1.440(13)
C14 H14A 0.9900
C14 H14B 0.9900
C14 C15 1.42(2)
C15 H15A 0.9900
C15 H15B 0.9900
C15 C16 1.450(16)
C16 H16A 0.9900
C16 H16B 0.9900
C16 O2 1.426(10)
C17 H17A 0.9900
C17 H17B 0.9900
C17 C18 1.424(12)
C17 Mg2 2.202(11)
C17 Mg2A 2.112(12)
C18 H18A 0.9900
C18 H18B 0.9900
C18 C19 1.525(11)
C19 H19A 0.9900
C19 H19B 0.9900
C19 C20 1.503(10)
C20 H20A 0.9900
C20 H20B 0.9900
C20 C21 1.491(9)
C21 H21A 0.9900
C21 H21B 0.9900
C21 C22 1.505(9)
C22 H22A 0.9900
C22 H22B 0.9900
C22 C23 1.449(9)
C23 H23A 0.9900
C23 H23B 0.9900
C23 C24 1.483(9)
C24 H24A 0.9800
C24 H24B 0.9800
C24 H24C 0.9800
C25 H25A 0.9900
C25 H25B 0.9900
C25 C26 1.513(18)
C25 O3 1.416(15)
C26 H26A 0.9900
C26 H26B 0.9900
C26 C27 1.476(18)
C27 H27A 0.9900
C27 H27B 0.9900
C27 C28 1.585(18)
C28 H28A 0.9900
C28 H28B 0.9900
C28 O3 1.489(14)
C29 C30 1.47(4)
C29 O4 1.48(4)
C29A C30 1.512(14)
C29A O4A 1.435(12)
C30 C31 1.545(11)
C31 C32 1.49(3)
C31 C32A 1.485(14)
C32 O4 1.52(3)
C32A O4A 1.462(12)
C33 C34 1.365(12)
C33 C38 1.421(10)
C33 C77 1.552(11)
C34 H34 0.9500
C34 C35 1.369(12)
C35 C36 1.415(10)
C35 O5 1.381(10)
C36 C37 1.372(11)
C36 C41 1.518(11)
C37 H37 0.9500
C37 C38 1.410(11)
C38 O6 1.347(10)
C39 H39A 0.9800
C39 H39B 0.9800
C39 H39C 0.9800
C39 O5 1.447(10)
C40 H40A 0.9800
C40 H40B 0.9800
C40 H40C 0.9800
C40 O6 1.421(9)
C41 H41A 0.9900
C41 H41B 0.9900
C41 C42 1.510(10)
C42 C43 1.387(10)
C42 C47 1.406(8)
C43 H43 0.9500
C43 C44 1.386(10)
C44 C45 1.402(9)
C44 O7 1.402(8)
C45 C46 1.397(8)
C45 C50 1.512(9)
C46 H46 0.9500
C46 C47 1.382(8)
C47 O8 1.367(7)
C48 H48A 0.9800
C48 H48B 0.9800
C48 H48C 0.9800
C48 O7 1.408(9)
C49 H49A 0.9800
C49 H49B 0.9800
C49 H49C 0.9800
C49 O8 1.435(7)
C50 H50A 0.9900
C50 H50B 0.9900
C50 C51 1.504(8)
C51 C52 1.406(7)
C51 C56 1.385(8)
C52 H52 0.9500
C52 C53 1.389(8)
C53 C54 1.368(8)
C53 O9 1.399(6)
C54 C55 1.390(8)
C54 C59 1.517(8)
C55 H55 0.9500
C55 C56 1.402(8)
C56 O10 1.383(6)
C57 H57A 0.9800
C57 H57B 0.9800
C57 H57C 0.9800
C57 O9 1.402(8)
C58 H58A 0.9800
C58 H58B 0.9800
C58 H58C 0.9800
C58 O10 1.412(8)
C59 H59A 0.9900
C59 H59B 0.9900
C59 C60 1.531(8)
C60 C61 1.396(8)
C60 C65 1.378(8)
C61 H61 0.9500
C61 C62 1.389(8)
C62 C63 1.393(8)
C62 O11 1.381(7)
C63 C64 1.403(8)
C63 C68 1.499(8)
C64 H64 0.9500
C64 C65 1.384(8)
C65 O12 1.399(7)
C66 H66A 0.9800
C66 H66B 0.9800
C66 H66C 0.9800
C66 O11 1.426(7)
C67 H67A 0.9800
C67 H67B 0.9800
C67 H67C 0.9800
C67 O12 1.411(8)
C68 H68A 0.9900
C68 H68B 0.9900
C68 C69 1.518(9)
C69 C70 1.393(9)
C69 C74 1.406(9)
C70 H70 0.9500
C70 C71 1.381(9)
C71 C72 1.407(9)
C71 O13 1.376(8)
C72 C73 1.386(10)
C72 C77 1.493(10)
C73 H73 0.9500
C73 C74 1.377(10)
C74 O14 1.381(8)
C75 H75A 0.9800
C75 H75B 0.9800
C75 H75C 0.9800
C75 O13 1.436(9)
C76 H76A 0.9800
C76 H76B 0.9800
C76 H76C 0.9800
C76 O14 1.416(8)
C77 H77A 0.9900
C77 H77B 0.9900
C78 C79 1.394(7)
C78 C83 1.386(7)
C78 C122 1.519(7)
C79 C80 1.391(7)
C79 O15 1.376(6)
C80 H80 0.9500
C80 C81 1.401(7)
C81 C82 1.396(7)
C81 C86 1.518(7)
C82 C83 1.387(7)
C82 O16 1.386(6)
C83 H83 0.9500
C84 H84A 0.9800
C84 H84B 0.9800
C84 H84C 0.9800
C84 O15 1.439(7)
C85 H85A 0.9800
C85 H85B 0.9800
C85 H85C 0.9800
C85 O16 1.439(7)
C86 H86A 0.9900
C86 H86B 0.9900
C86 C87 1.515(7)
C87 C88 1.398(7)
C87 C92 1.400(7)
C88 C89 1.400(7)
C88 O17 1.382(6)
C89 H89 0.9500
C89 C90 1.395(7)
C90 C91 1.395(7)
C90 C95 1.515(7)
C91 C92 1.391(7)
C91 O18 1.383(6)
C92 H92 0.9500
C93 H93A 0.9800
C93 H93B 0.9800
C93 H93C 0.9800
C93 O17 1.433(7)
C94 H94A 0.9800
C94 H94B 0.9800
C94 H94C 0.9800
C94 O18 1.412(7)
C95 H95A 0.9900
C95 H95B 0.9900
C95 C96 1.526(7)
C96 C97 1.389(7)
C96 C101 1.396(7)
C97 C98 1.390(7)
C97 O19 1.386(6)
C98 H98 0.9500
C98 C99 1.383(7)
C99 C100 1.389(7)
C99 C104 1.525(7)
C100 C101 1.389(7)
C100 O20 1.391(6)
C101 H101 0.9500
C102 H10A 0.9800
C102 H10B 0.9800
C102 H10C 0.9800
C102 O19 1.407(7)
C103 H10D 0.9800
C103 H10E 0.9800
C103 H10F 0.9800
C103 O20 1.427(7)
C104 H10G 0.9900
C104 H10H 0.9900
C104 C105 1.506(8)
C105 C106 1.406(7)
C105 C110 1.386(8)
C106 C107 1.372(8)
C106 O21 1.390(6)
C107 H107 0.9500
C107 C108 1.390(7)
C108 C109 1.406(7)
C108 C113 1.525(8)
C109 C110 1.387(8)
C109 O22 1.374(6)
C110 H110 0.9500
C111 H11A 0.9800
C111 H11B 0.9800
C111 H11C 0.9800
C111 O21 1.422(7)
C112 H11D 0.9800
C112 H11E 0.9800
C112 H11F 0.9800
C112 O22 1.423(7)
C113 H11G 0.9900
C113 H11H 0.9900
C113 C114 1.526(7)
C114 C115 1.394(7)
C114 C119 1.379(7)
C115 C116 1.380(7)
C115 O23 1.385(6)
C116 H116 0.9500
C116 C117 1.394(7)
C117 C118 1.393(7)
C117 C122 1.511(7)
C118 C119 1.401(8)
C118 O24 1.383(7)
C119 H119 0.9500
C120 H12A 0.9800
C120 H12B 0.9800
C120 H12C 0.9800
C120 O23 1.429(6)
C121 H12D 0.9800
C121 H12E 0.9800
C121 H12F 0.9800
C121 O24 1.397(8)
C122 H12G 0.9900
C122 H12H 0.9900
Mg1 O1 1.991(9)
Mg1 O2 2.016(7)
Mg2 O3 2.051(10)
Mg2 O4A 2.069(9)
Mg2A O3 1.391(11)
Mg2A O4 2.06(2)
O3 O4 1.619(19)

loop_
_geom_torsion_atom_site_label_1
_geom_torsion_atom_site_label_2
_geom_torsion_atom_site_label_3
_geom_torsion_atom_site_label_4
_geom_torsion
Br2B Mg2A O3 C25 -125.3(10)
Br2B Mg2A O3 C28 1.9(17)
Br2B Mg2A O3 O4 109.4(8)
C1 C2 C3 C4 153.3(13)
C2 C3 C4 C5 -160.3(14)
C3 C4 C5 C6 -172.1(14)
C4 C5 C6 C7 178.9(14)
C5 C6 C7 C8 177.2(12)
C9 C10 C11 C12 43.5(17)
C10 C9 O1 C12 0.4(15)
C10 C9 O1 Mg1 167.7(9)
C10 C11 C12 O1 -40.8(16)
C11 C12 O1 C9 27.0(16)
C11 C12 O1 Mg1 -141.3(11)
C13 C14 C15 C16 19(2)
C14 C13 O2 C16 -7.6(14)
C14 C13 O2 Mg1 -157.8(10)
C14 C15 C16 O2 -23.5(16)
C15 C16 O2 C13 19.9(12)
C15 C16 O2 Mg1 170.8(8)
C17 C18 C19 C20 -73.4(13)
C17 Mg2A O3 C25 63.4(18)
C17 Mg2A O3 C28 -169.3(14)
C17 Mg2A O3 O4 -61.9(17)
C18 C19 C20 C21 -178.3(9)
C19 C20 C21 C22 178.0(8)
C20 C21 C22 C23 -174.7(7)
C21 C22 C23 C24 172.9(6)
C25 C26 C27 C28 -14.5(18)
C25 O3 O4 C29 -5(4)
C25 O3 O4 C32 140.8(17)
C25 O3 O4 Mg2A -93.9(13)
C26 C25 O3 C28 34.0(17)
C26 C25 O3 Mg2 -166.3(10)
C26 C25 O3 Mg2A 179.9(12)
C26 C25 O3 O4 -91.2(16)
C26 C27 C28 O3 32.7(14)
C27 C28 O3 C25 -44.8(16)
C27 C28 O3 Mg2 154.6(9)
C27 C28 O3 Mg2A -167.8(14)
C27 C28 O3 O4 91.7(13)
C28 O3 O4 C29 -132(3)
C28 O3 O4 C32 14(2)
C28 O3 O4 Mg2A 139.0(12)
C29 C30 C31 C32 0(2)
C29A C30 C31 C32A 8.5(10)
C30 C29 O4 C32 -13(3)
C30 C29 O4 Mg2A -174.9(17)
C30 C29 O4 O3 132(2)
C30 C29A O4A C32A -39.3(11)
C30 C29A O4A Mg2 114.4(8)
C30 C31 C32 O4 -8.0(18)
C30 C31 C32A O4A -32.0(10)
C31 C32 O4 C29 13(3)
C31 C32 O4 Mg2A 173.5(13)
C31 C32 O4 O3 -143.1(14)
C31 C32A O4A C29A 45.5(11)
C31 C32A O4A Mg2 -106.8(8)
C33 C34 C35 C36 -1.6(11)
C33 C34 C35 O5 179.1(7)
C33 C38 O6 C40 160.5(7)
C34 C33 C38 C37 -0.4(9)
C34 C33 C38 O6 -178.9(6)
C34 C33 C77 C72 88.9(8)
C34 C35 C36 C37 0.4(10)
C34 C35 C36 C41 176.3(6)
C34 C35 O5 C39 -2.8(12)
C35 C36 C37 C38 0.8(10)
C35 C36 C41 C42 -85.9(8)
C36 C35 O5 C39 177.9(8)
C36 C37 C38 C33 -0.8(9)
C36 C37 C38 O6 177.7(6)
C36 C41 C42 C43 95.0(8)
C36 C41 C42 C47 -80.5(8)
C37 C36 C41 C42 89.7(8)
C37 C38 O6 C40 -17.8(10)
C38 C33 C34 C35 1.6(10)
C38 C33 C77 C72 -90.6(8)
C41 C36 C37 C38 -175.0(6)
C41 C42 C43 C44 -175.9(6)
C41 C42 C47 C46 177.8(5)
C41 C42 C47 O8 -2.5(8)
C42 C43 C44 C45 -1.3(9)
C42 C43 C44 O7 178.1(6)
C42 C47 O8 C49 174.6(5)
C43 C42 C47 C46 2.1(8)
C43 C42 C47 O8 -178.2(5)
C43 C44 C45 C46 0.7(8)
C43 C44 C45 C50 177.3(5)
C43 C44 O7 C48 -1.7(9)
C44 C45 C46 C47 1.2(8)
C44 C45 C50 C51 -96.1(6)
C45 C44 O7 C48 177.7(6)
C45 C46 C47 C42 -2.7(8)
C45 C46 C47 O8 177.6(5)
C45 C50 C51 C52 95.3(6)
C45 C50 C51 C56 -85.4(6)
C46 C45 C50 C51 80.3(6)
C46 C47 O8 C49 -5.7(8)
C47 C42 C43 C44 -0.2(9)
C50 C45 C46 C47 -175.3(5)
C50 C51 C52 C53 -178.9(5)
C50 C51 C56 C55 179.2(5)
C50 C51 C56 O10 -1.9(7)
C51 C52 C53 C54 -0.6(8)
C51 C52 C53 O9 -178.7(5)
C51 C56 O10 C58 171.5(6)
C52 C51 C56 C55 -1.5(8)
C52 C51 C56 O10 177.4(4)
C52 C53 C54 C55 -0.8(7)
C52 C53 C54 C59 179.2(5)
C52 C53 O9 C57 16.6(8)
C53 C54 C55 C56 1.0(7)
C53 C54 C59 C60 -94.1(6)
C54 C53 O9 C57 -161.5(5)
C54 C55 C56 C51 0.2(7)
C54 C55 C56 O10 -178.7(4)
C54 C59 C60 C61 86.4(6)
C54 C59 C60 C65 -90.4(7)
C55 C54 C59 C60 85.9(6)
C55 C56 O10 C58 -9.6(8)
C56 C51 C52 C53 1.8(8)
C59 C54 C55 C56 -179.0(5)
C59 C60 C61 C62 -176.3(5)
C59 C60 C65 C64 177.1(5)
C59 C60 C65 O12 -3.5(7)
C60 C61 C62 C63 -0.4(8)
C60 C61 C62 O11 179.0(5)
C60 C65 O12 C67 162.7(6)
C61 C60 C65 C64 0.3(8)
C61 C60 C65 O12 179.7(5)
C61 C62 C63 C64 -0.5(8)
C61 C62 C63 C68 177.9(5)
C61 C62 O11 C66 -3.4(8)
C62 C63 C64 C65 1.3(8)
C62 C63 C68 C69 -87.0(6)
C63 C62 O11 C66 176.0(5)
C63 C64 C65 C60 -1.3(8)
C63 C64 C65 O12 179.4(5)
C63 C68 C69 C70 91.7(6)
C63 C68 C69 C74 -85.4(6)
C64 C63 C68 C69 91.3(6)
C64 C65 O12 C67 -17.9(8)
C65 C60 C61 C62 0.6(8)
C68 C63 C64 C65 -177.1(5)
C68 C69 C70 C71 -176.7(5)
C68 C69 C74 C73 179.1(5)
C68 C69 C74 O14 -0.9(7)
C69 C70 C71 C72 -1.7(9)
C69 C70 C71 O13 178.9(5)
C69 C74 O14 C76 162.7(5)
C70 C69 C74 C73 2.0(8)
C70 C69 C74 O14 -178.1(5)
C70 C71 C72 C73 0.3(9)
C70 C71 C72 C77 -178.7(6)
C70 C71 O13 C75 -4.3(9)
C71 C72 C73 C74 2.3(9)
C71 C72 C77 C33 -93.6(8)
C72 C71 O13 C75 176.3(6)
C72 C73 C74 C69 -3.4(9)
C72 C73 C74 O14 176.6(5)
C73 C72 C77 C33 87.4(8)
C73 C74 O14 C76 -17.3(8)
C74 C69 C70 C71 0.5(8)
C77 C33 C34 C35 -177.9(6)
C77 C33 C38 C37 179.1(6)
C77 C33 C38 O6 0.6(9)
C77 C72 C73 C74 -178.7(6)
C78 C79 C80 C81 1.2(8)
C78 C79 O15 C84 178.3(6)
C79 C78 C83 C82 0.1(7)
C79 C78 C122 C117 92.8(6)
C79 C80 C81 C82 -0.3(7)
C79 C80 C81 C86 177.8(4)
C80 C79 O15 C84 -1.5(8)
C80 C81 C82 C83 -0.6(7)
C80 C81 C82 O16 -178.7(4)
C80 C81 C86 C87 -91.2(5)
C81 C82 C83 C78 0.7(7)
C81 C82 O16 C85 -164.3(5)
C81 C86 C87 C88 93.9(5)
C81 C86 C87 C92 -86.0(5)
C82 C81 C86 C87 86.9(6)
C83 C78 C79 C80 -1.0(7)
C83 C78 C79 O15 179.1(5)
C83 C78 C122 C117 -85.2(6)
C83 C82 O16 C85 17.7(7)
C86 C81 C82 C83 -178.7(4)
C86 C81 C82 O16 3.2(6)
C86 C87 C88 C89 -175.7(4)
C86 C87 C88 O17 2.3(6)
C86 C87 C92 C91 177.5(4)
C87 C88 C89 C90 -2.8(7)
C87 C88 O17 C93 167.5(4)
C88 C87 C92 C91 -2.4(7)
C88 C89 C90 C91 -0.5(7)
C88 C89 C90 C95 175.6(4)
C89 C88 O17 C93 -14.6(7)
C89 C90 C91 C92 2.4(7)
C89 C90 C91 O18 -176.7(4)
C89 C90 C95 C96 -96.6(5)
C90 C91 C92 C87 -0.9(7)
C90 C91 O18 C94 -178.1(5)
C90 C95 C96 C97 93.7(6)
C90 C95 C96 C101 -84.0(6)
C91 C90 C95 C96 79.3(6)
C92 C87 C88 C89 4.2(7)
C92 C87 C88 O17 -177.8(4)
C92 C91 O18 C94 2.9(7)
C95 C90 C91 C92 -173.7(4)
C95 C90 C91 O18 7.2(6)
C95 C96 C97 C98 180.0(4)
C95 C96 C97 O19 -0.9(7)
C95 C96 C101 C100 177.1(5)
C96 C97 C98 C99 3.0(8)
C96 C97 O19 C102 -171.8(5)
C97 C96 C101 C100 -0.7(7)
C97 C98 C99 C100 -0.7(8)
C97 C98 C99 C104 176.2(5)
C98 C97 O19 C102 7.2(7)
C98 C99 C100 C101 -2.2(8)
C98 C99 C100 O20 177.1(5)
C98 C99 C104 C105 -86.1(6)
C99 C100 C101 C96 3.0(8)
C99 C100 O20 C103 -172.7(5)
C99 C104 C105 C106 81.5(6)
C99 C104 C105 C110 -96.1(6)
C100 C99 C104 C105 90.7(6)
C101 C96 C97 C98 -2.2(7)
C101 C96 C97 O19 176.8(4)
C101 C100 O20 C103 6.6(8)
C104 C99 C100 C101 -179.1(5)
C104 C99 C100 O20 0.3(7)
C104 C105 C106 C107 -179.1(4)
C104 C105 C106 O21 1.5(7)
C104 C105 C110 C109 176.8(4)
C105 C106 C107 C108 2.1(7)
C105 C106 O21 C111 -178.2(5)
C106 C105 C110 C109 -0.9(7)
C106 C107 C108 C109 -0.4(7)
C106 C107 C108 C113 176.8(4)
C107 C106 O21 C111 2.4(7)
C107 C108 C109 C110 -1.9(7)
C107 C108 C109 O22 179.3(4)
C107 C108 C113 C114 -87.2(5)
C108 C109 C110 C105 2.5(7)
C108 C109 O22 C112 -162.7(5)
C108 C113 C114 C115 83.6(6)
C108 C113 C114 C119 -93.5(6)
C109 C108 C113 C114 89.9(5)
C110 C105 C106 C107 -1.4(7)
C110 C105 C106 O21 179.2(4)
C110 C109 O22 C112 18.6(7)
C113 C108 C109 C110 -179.1(4)
C113 C108 C109 O22 2.1(7)
C113 C114 C115 C116 -177.3(5)
C113 C114 C115 O23 3.3(7)
C113 C114 C119 C118 176.2(5)
C114 C115 C116 C117 1.4(8)
C114 C115 O23 C120 -174.8(5)
C115 C114 C119 C118 -1.0(8)
C115 C116 C117 C118 -1.5(8)
C115 C116 C117 C122 176.5(5)
C116 C115 O23 C120 5.7(7)
C116 C117 C118 C119 0.4(8)
C116 C117 C118 O24 -179.4(5)
C116 C117 C122 C78 -82.0(6)
C117 C118 C119 C114 0.8(8)
C117 C118 O24 C121 -176.8(6)
C118 C117 C122 C78 95.9(6)
C119 C114 C115 C116 -0.1(7)
C119 C114 C115 O23 -179.6(5)
C119 C118 O24 C121 3.5(9)
C122 C78 C79 C80 -179.0(5)
C122 C78 C79 O15 1.1(7)
C122 C78 C83 C82 178.2(5)
C122 C117 C118 C119 -177.6(5)
C122 C117 C118 O24 2.6(7)
Mg1 C1 C2 C3 -131.9(11)
Mg2 C17 C18 C19 169.9(7)
Mg2A C17 C18 C19 178.0(11)
Mg2A O3 O4 C29 89(3)
Mg2A O3 O4 C32 -125.3(17)
O1 C9 C10 C11 -28.0(16)
O2 C13 C14 C15 -7.3(19)
O3 C25 C26 C27 -11(2)
O4 C29 C30 C31 8(3)
O4 Mg2A O3 C25 125.3(13)
O4 Mg2A O3 C28 -107.5(18)
O4A C29A C30 C31 18.4(11)
O5 C35 C36 C37 179.8(6)
O5 C35 C36 C41 -4.4(9)
O7 C44 C45 C46 -178.7(5)
O7 C44 C45 C50 -2.2(8)
O9 C53 C54 C55 177.3(4)
O9 C53 C54 C59 -2.6(7)
O11 C62 C63 C64 -180.0(5)
O11 C62 C63 C68 -1.5(7)
O13 C71 C72 C73 179.8(5)
O13 C71 C72 C77 0.8(9)
O15 C79 C80 C81 -179.0(5)
O16 C82 C83 C78 178.6(5)
O17 C88 C89 C90 179.3(4)
O18 C91 C92 C87 178.1(4)
O19 C97 C98 C99 -176.0(5)
O20 C100 C101 C96 -176.3(5)
O21 C106 C107 C108 -178.6(4)
O22 C109 C110 C105 -178.8(4)
O23 C115 C116 C117 -179.2(5)
O24 C118 C119 C114 -179.4(5)
